data_4103428
loop_
_publ_author_name
'Beatriz Ballesteros'
'Thomas B. Faust'
'Chin-Fa Lee'
'David A. Leigh'
'Christopher A. Muryn'
'Robin G. Pritchard'
'David Schultz'
'Simon J. Teat'
'Grigore A. Timco'
'Richard E. P. Winpenny'

_publ_section_title
;
 Synthesis, Structure, and Dynamic Properties of Hybrid Organic-Inorganic
 Rotaxanes
;
_journal_name_full 'Journal of the American Chemical Society'
_journal_page_first 15435
_journal_page_last 15444
_journal_paper_doi 10.1021/ja1074773
_journal_volume 132
_journal_year 2010
_chemical_compound_source 'synthesis as described'
_chemical_formula_moiety
;
4(C80 H144 Cd Cr7 F8 O32), 4(C22 H46 N3 O2), 6(C3 H6 O), 2(O)
;
_chemical_formula_sum 'C106.5 H199 Cd Cr7 F8 N3 O36'
_chemical_formula_weight 2726.09
_space_group_IT_number 14
_symmetry_cell_setting monoclinic
_symmetry_Int_Tables_number 14
_symmetry_space_group_name_Hall '-P 2yn'
_symmetry_space_group_name_H-M 'P 1 21/n 1'
_atom_sites_solution_hydrogens geom
_atom_sites_solution_primary direct
_atom_sites_solution_secondary difmap
_audit_conform_dict_location ftp://ftp.iucr.org/pub/cif_core.dic
_audit_conform_dict_name cif_core.dic
_audit_conform_dict_version 2.4
_audit_creation_date 2010-06-17T13:59:07-00:00
_audit_creation_method 'WinGX routine CIF_UPDATE'
_cell_angle_alpha 90
_cell_angle_beta 93.7900(10)
_cell_angle_gamma 90
_cell_formula_units_Z 4
_cell_length_a 16.8642(2)
_cell_length_b 32.2599(4)
_cell_length_c 28.2099(5)
_cell_measurement_reflns_used 19016
_cell_measurement_temperature 100(2)
_cell_measurement_theta_max 22.722
_cell_measurement_theta_min 1.018
_cell_measurement_wavelength 0.71073
_cell_volume 15313.7(4)
_computing_cell_refinement 'HKL Scalepack (Otwinowski & Minor 1997)'
_computing_data_collection 'Collect (Nonius BV, 1997-2000)'
_computing_data_reduction
;
HKL Denzo and Scalepack (Otwinowski & Minor 1997)
;
_computing_molecular_graphics
;
OLEX2: a complete structure solution, refinement and analysis program. 
Dolomanov et al., J. Appl. Cryst. (2009). 42, 339-341
;
_computing_publication_material
;
OLEX2: a complete structure solution, refinement and analysis program. 
Dolomanov et al., J. Appl. Cryst. (2009). 42, 339-341
;
_computing_structure_refinement 'SHELXL-97 (Sheldrick, 2008)'
_computing_structure_solution 'SIR92 (Giacovazzo et al, 1993)'
_diffrn_ambient_temperature 100(2)
_diffrn_detector 'CCD plate'
_diffrn_detector_area_resol_mean 9
_diffrn_measured_fraction_theta_full 0.994
_diffrn_measured_fraction_theta_max 0.994
_diffrn_measurement_device '95mm CCD camera on \k-goniostat'
_diffrn_measurement_device_type KappaCCD
_diffrn_measurement_method 'CCD rotation images, thick slices'
_diffrn_orient_matrix_type 'by Nonius Collect from scalepack cell'
_diffrn_orient_matrix_UB_11 0.551801E-1
_diffrn_orient_matrix_UB_12 0.112483E-1
_diffrn_orient_matrix_UB_13 -0.6004E-3
_diffrn_orient_matrix_UB_21 0.124112E-1
_diffrn_orient_matrix_UB_22 -0.104114E-1
_diffrn_orient_matrix_UB_23 0.330486E-1
_diffrn_orient_matrix_UB_31 0.182404E-1
_diffrn_orient_matrix_UB_32 -0.269438E-1
_diffrn_orient_matrix_UB_33 -0.130209E-1
_diffrn_radiation_monochromator graphite
_diffrn_radiation_probe x-ray
_diffrn_radiation_type MoK\a
_diffrn_radiation_wavelength 0.71073
_diffrn_reflns_av_R_equivalents 0.0775
_diffrn_reflns_av_unetI/netI 0.1014
_diffrn_reflns_limit_h_max 16
_diffrn_reflns_limit_h_min -16
_diffrn_reflns_limit_k_max 31
_diffrn_reflns_limit_k_min -30
_diffrn_reflns_limit_l_max 27
_diffrn_reflns_limit_l_min -27
_diffrn_reflns_number 24887
_diffrn_reflns_reduction_process
;
 Scaled and merged with Sortav
 R.H. Blessing, (1987) Cryst. Rev. 1, 3-58
 R.H. Blessing, (1989) J. Appl. Cryst. 22, 396-397
;
_diffrn_reflns_theta_full 20
_diffrn_reflns_theta_max 20
_diffrn_reflns_theta_min 2.91
_diffrn_source 'Enraf Nonius FR590'
_exptl_absorpt_coefficient_mu 0.685
_exptl_absorpt_correction_T_max 0.7466
_exptl_absorpt_correction_T_min 0.615
_exptl_absorpt_correction_type multi-scan
_exptl_absorpt_process_details
;
 SADABS-2008/1 (Bruker,2008) was used for absorption correction.
 R(int) was 0.0626 before and 0.0395 after correction.
 The Ratio of minimum to maximum transmission is 0.823734261988.
 The \l/2 correction factor is Not present
;
_exptl_crystal_colour green
_exptl_crystal_density_diffrn 1.182
_exptl_crystal_density_method 'not measured'
_exptl_crystal_description prism
_exptl_crystal_F_000 5740
_exptl_crystal_size_max 0.25
_exptl_crystal_size_mid 0.18
_exptl_crystal_size_min 0.1
_refine_diff_density_max 0.748
_refine_diff_density_min -0.804
_refine_diff_density_rms 0.087
_refine_ls_extinction_method none
_refine_ls_goodness_of_fit_ref 1.081
_refine_ls_hydrogen_treatment constr
_refine_ls_matrix_type full
_refine_ls_number_parameters 1441
_refine_ls_number_reflns 14203
_refine_ls_number_restraints 2481
_refine_ls_restrained_S_all 1.052
_refine_ls_R_factor_all 0.1422
_refine_ls_R_factor_gt 0.0877
_refine_ls_shift/su_max 0.023
_refine_ls_shift/su_mean 0
_refine_ls_structure_factor_coef Fsqd
_refine_ls_weighting_details
;
calc w=1/[\s^2^(Fo^2^)+(0.0800P)^2^+80.0000P] where P=(Fo^2^+2Fc^2^)/3
;
_refine_ls_weighting_scheme calc
_refine_ls_wR_factor_gt 0.2014
_refine_ls_wR_factor_ref 0.2391
_reflns_number_gt 8588
_reflns_number_total 14203
_reflns_threshold_expression >2\s(I)
_cod_data_source_file ja1074773_si_013.cif
_cod_data_source_block ROB
_cod_original_formula_sum 'C106.50 H199 Cd Cr7 F8 N3 O36'
_cod_database_code 4103428

loop_
_space_group_symop_id
_space_group_symop_operation_xyz
1 'x, y, z'
2 '-x+1/2, y+1/2, -z+1/2'
3 '-x, -y, -z'
4 'x-1/2, -y-1/2, z-1/2'

loop_
_atom_site_label
_atom_site_type_symbol
_atom_site_fract_x
_atom_site_fract_y
_atom_site_fract_z
_atom_site_U_iso_or_equiv
_atom_site_adp_type
_atom_site_occupancy
_atom_site_symmetry_multiplicity
_atom_site_calc_flag
_atom_site_refinement_flags
_atom_site_disorder_assembly
_atom_site_disorder_group
C1 C 0.4598(3) 0.33388(14) 0.08860(19) 0.081(2) Uani 1 1 d DU . .
C2 C 0.5095(3) 0.29654(14) 0.07687(16) 0.095(2) Uani 1 1 d DU . .
C3 C 0.5752(3) 0.2922(2) 0.1151(2) 0.171(4) Uani 1 1 d DU . .
H3A H 0.6115 0.2701 0.1065 0.256 Uiso 1 1 calc R . .
H3B H 0.5526 0.2853 0.1452 0.256 Uiso 1 1 calc R . .
H3C H 0.6045 0.3184 0.1185 0.256 Uiso 1 1 calc R . .
C4 C 0.5446(5) 0.3059(3) 0.0304(2) 0.255(5) Uani 1 1 d DU . .
H4A H 0.5797 0.2832 0.0223 0.383 Uiso 1 1 calc R . .
H4B H 0.5751 0.3318 0.0334 0.383 Uiso 1 1 calc R . .
H4C H 0.5018 0.309 0.0054 0.383 Uiso 1 1 calc R . .
C5 C 0.4631(4) 0.25737(16) 0.0736(3) 0.179(4) Uani 1 1 d DU . .
H5A H 0.4977 0.2346 0.0647 0.269 Uiso 1 1 calc R . .
H5B H 0.4189 0.2603 0.0496 0.269 Uiso 1 1 calc R . .
H5C H 0.4423 0.2513 0.1045 0.269 Uiso 1 1 calc R . .
C6 C 0.1228(3) 0.39406(15) 0.08967(19) 0.079(2) Uani 1 1 d DU . .
C7 C 0.0587(3) 0.42579(14) 0.07559(17) 0.111(3) Uani 1 1 d DU . .
C8 C 0.0936(5) 0.46061(19) 0.0492(3) 0.241(5) Uani 1 1 d DU . .
H8A H 0.1249 0.4494 0.024 0.361 Uiso 1 1 calc R . .
H8B H 0.1281 0.4772 0.0711 0.361 Uiso 1 1 calc R . .
H8C H 0.0508 0.4781 0.035 0.361 Uiso 1 1 calc R . .
C9 C -0.0057(4) 0.4051(2) 0.0452(3) 0.202(5) Uani 1 1 d DU . .
H9A H 0.0167 0.3935 0.0169 0.303 Uiso 1 1 calc R . .
H9B H -0.0467 0.4255 0.0356 0.303 Uiso 1 1 calc R . .
H9C H -0.0292 0.3828 0.0633 0.303 Uiso 1 1 calc R . .
C10 C 0.0232(5) 0.4401(3) 0.1197(2) 0.251(5) Uani 1 1 d DU . .
H10A H -0.0225 0.458 0.1113 0.377 Uiso 1 1 calc R . .
H10B H 0.0629 0.4557 0.1394 0.377 Uiso 1 1 calc R . .
H10C H 0.0057 0.4161 0.1375 0.377 Uiso 1 1 calc R . .
C11 C 0.3794(3) 0.42473(18) 0.02125(15) 0.088(2) Uani 1 1 d DU . .
C12 C 0.3814(3) 0.43091(15) -0.03227(16) 0.115(3) Uani 1 1 d DU . .
C13 C 0.4246(4) 0.46986(16) -0.0427(2) 0.139(3) Uani 1 1 d DU . .
H13A H 0.4382 0.4698 -0.0759 0.209 Uiso 1 1 calc R . .
H13B H 0.4734 0.4716 -0.0219 0.209 Uiso 1 1 calc R . .
H13C H 0.3907 0.4938 -0.037 0.209 Uiso 1 1 calc R . .
C14 C 0.4203(4) 0.39399(18) -0.0512(2) 0.196(4) Uani 1 1 d DU . .
H14A H 0.4336 0.3993 -0.0839 0.295 Uiso 1 1 calc R . .
H14B H 0.3841 0.3703 -0.0507 0.295 Uiso 1 1 calc R . .
H14C H 0.4689 0.3879 -0.0315 0.295 Uiso 1 1 calc R . .
C15 C 0.2976(3) 0.4337(3) -0.0550(3) 0.192(5) Uani 1 1 d DU . .
H15A H 0.2995 0.4395 -0.089 0.288 Uiso 1 1 calc R . .
H15B H 0.269 0.4561 -0.0399 0.288 Uiso 1 1 calc R . .
H15C H 0.27 0.4074 -0.0507 0.288 Uiso 1 1 calc R . .
C16 C 0.1952(3) 0.29958(16) 0.03406(15) 0.074(2) Uani 1 1 d DU . .
C17 C 0.1798(3) 0.27519(14) -0.01145(15) 0.092(2) Uani 1 1 d DU . .
C18 C 0.2262(4) 0.2942(2) -0.04992(19) 0.181(4) Uani 1 1 d DU . .
H18A H 0.218 0.2778 -0.0791 0.272 Uiso 1 1 calc R . .
H18B H 0.2829 0.2944 -0.0397 0.272 Uiso 1 1 calc R . .
H18C H 0.208 0.3226 -0.056 0.272 Uiso 1 1 calc R . .
C19 C 0.2091(5) 0.23256(16) -0.0017(3) 0.211(5) Uani 1 1 d DU . .
H19A H 0.2001 0.2156 -0.0303 0.317 Uiso 1 1 calc R . .
H19B H 0.1806 0.2205 0.0241 0.317 Uiso 1 1 calc R . .
H19C H 0.2661 0.2334 0.0077 0.317 Uiso 1 1 calc R . .
C20 C 0.0940(3) 0.2745(3) -0.0261(2) 0.196(4) Uani 1 1 d DU . .
H20A H 0.0852 0.2578 -0.055 0.294 Uiso 1 1 calc R . .
H20B H 0.0753 0.3028 -0.0322 0.294 Uiso 1 1 calc R . .
H20C H 0.0648 0.2622 -0.0006 0.294 Uiso 1 1 calc R . .
C21 C 0.1587(3) 0.23281(12) 0.18638(19) 0.0701(19) Uani 1 1 d DU . .
C22 C 0.1704(3) 0.18611(13) 0.18340(15) 0.087(2) Uani 1 1 d DU . .
C23 C 0.0910(3) 0.16724(19) 0.1666(3) 0.150(4) Uani 1 1 d DU . .
H23A H 0.0967 0.1371 0.1639 0.225 Uiso 1 1 calc R . .
H23B H 0.0735 0.1788 0.1355 0.225 Uiso 1 1 calc R . .
H23C H 0.0516 0.1736 0.1895 0.225 Uiso 1 1 calc R . .
C24 C 0.1957(5) 0.1688(2) 0.23072(18) 0.157(4) Uani 1 1 d DU . .
H24A H 0.2034 0.1388 0.228 0.235 Uiso 1 1 calc R . .
H24B H 0.1547 0.1744 0.2529 0.235 Uiso 1 1 calc R . .
H24C H 0.2458 0.1818 0.2425 0.235 Uiso 1 1 calc R . .
C25 C 0.2290(4) 0.1767(2) 0.1473(2) 0.180(4) Uani 1 1 d DU . .
H25A H 0.2364 0.1466 0.1453 0.27 Uiso 1 1 calc R . .
H25B H 0.28 0.1899 0.1568 0.27 Uiso 1 1 calc R . .
H25C H 0.2091 0.1874 0.1163 0.27 Uiso 1 1 calc R . .
C26 C -0.0218(2) 0.28494(17) 0.15310(19) 0.083(2) Uani 1 1 d DU . .
C27 C -0.1023(3) 0.27348(15) 0.12969(16) 0.097(2) Uani 1 1 d DU . .
C28 C -0.1649(3) 0.2755(2) 0.1653(2) 0.144(4) Uani 1 1 d DU . .
H28A H -0.2156 0.2655 0.1506 0.216 Uiso 1 1 calc R . .
H28B H -0.1709 0.3042 0.1758 0.216 Uiso 1 1 calc R . .
H28C H -0.1488 0.2581 0.1928 0.216 Uiso 1 1 calc R . .
C29 C -0.0971(4) 0.23065(16) 0.1104(3) 0.207(4) Uani 1 1 d DU . .
H29A H -0.1494 0.222 0.0968 0.311 Uiso 1 1 calc R . .
H29B H -0.0793 0.2116 0.1361 0.311 Uiso 1 1 calc R . .
H29C H -0.059 0.2301 0.0856 0.311 Uiso 1 1 calc R . .
C30 C -0.1251(4) 0.3027(2) 0.0902(2) 0.206(5) Uani 1 1 d DU . .
H30A H -0.1766 0.2944 0.0749 0.309 Uiso 1 1 calc R . .
H30B H -0.0847 0.302 0.0668 0.309 Uiso 1 1 calc R . .
H30C H -0.1291 0.3308 0.1029 0.309 Uiso 1 1 calc R . .
C31 C 0.0203(3) 0.26213(15) 0.33103(18) 0.0779(19) Uani 1 1 d DU . .
C32 C -0.0372(3) 0.23193(14) 0.35102(16) 0.102(2) Uani 1 1 d DU . .
C33 C -0.0424(5) 0.2389(3) 0.40239(18) 0.288(5) Uani 1 1 d DU . .
H33A H -0.0799 0.2191 0.4148 0.432 Uiso 1 1 calc R . .
H33B H -0.061 0.2672 0.4077 0.432 Uiso 1 1 calc R . .
H33C H 0.0101 0.2351 0.4188 0.432 Uiso 1 1 calc R . .
C34 C -0.1178(3) 0.2395(3) 0.3279(3) 0.285(6) Uani 1 1 d DU . .
H34A H -0.1558 0.2204 0.341 0.427 Uiso 1 1 calc R . .
H34B H -0.1167 0.2351 0.2936 0.427 Uiso 1 1 calc R . .
H34C H -0.1338 0.2681 0.334 0.427 Uiso 1 1 calc R . .
C35 C -0.0133(5) 0.18909(17) 0.3404(4) 0.308(6) Uani 1 1 d DU . .
H35A H -0.0503 0.1696 0.3538 0.462 Uiso 1 1 calc R . .
H35B H 0.0405 0.184 0.3544 0.462 Uiso 1 1 calc R . .
H35C H -0.0143 0.1853 0.3059 0.462 Uiso 1 1 calc R . .
C36 C 0.0312(2) 0.36980(13) 0.29909(17) 0.0617(17) Uani 1 1 d DU . .
C37 C -0.0272(3) 0.40523(14) 0.30136(16) 0.091(2) Uani 1 1 d DU . .
C38 C -0.0270(5) 0.4316(2) 0.2576(2) 0.176(4) Uani 1 1 d DU . .
H38A H -0.0673 0.4534 0.259 0.264 Uiso 1 1 calc R . .
H38B H -0.0392 0.4143 0.2295 0.264 Uiso 1 1 calc R . .
H38C H 0.0255 0.4442 0.2557 0.264 Uiso 1 1 calc R . .
C39 C -0.1085(3) 0.3859(2) 0.3017(3) 0.173(4) Uani 1 1 d DU . .
H39A H -0.1489 0.4077 0.3009 0.259 Uiso 1 1 calc R . .
H39B H -0.1118 0.3694 0.3307 0.259 Uiso 1 1 calc R . .
H39C H -0.1175 0.3679 0.2739 0.259 Uiso 1 1 calc R . .
C40 C -0.0105(5) 0.4308(2) 0.3442(2) 0.193(4) Uani 1 1 d DU . .
H40A H -0.0486 0.4537 0.3443 0.289 Uiso 1 1 calc R . .
H40B H 0.0436 0.442 0.3442 0.289 Uiso 1 1 calc R . .
H40C H -0.0152 0.4137 0.3726 0.289 Uiso 1 1 calc R . .
C41 C 0.1868(3) 0.34267(16) 0.45235(14) 0.0679(18) Uani 1 1 d DU . .
C42 C 0.1589(2) 0.34534(14) 0.50253(15) 0.087(2) Uani 1 1 d DU . .
C43 C 0.1932(4) 0.38305(17) 0.5276(2) 0.167(3) Uani 1 1 d DU . .
H43A H 0.1733 0.3849 0.5594 0.251 Uiso 1 1 calc R . .
H43B H 0.1774 0.4079 0.5094 0.251 Uiso 1 1 calc R . .
H43C H 0.2513 0.381 0.5303 0.251 Uiso 1 1 calc R . .
C44 C 0.0705(3) 0.3456(3) 0.5012(2) 0.184(4) Uani 1 1 d DU . .
H44A H 0.0534 0.3488 0.5335 0.276 Uiso 1 1 calc R . .
H44B H 0.0499 0.3195 0.4878 0.276 Uiso 1 1 calc R . .
H44C H 0.05 0.3688 0.4815 0.276 Uiso 1 1 calc R . .
C45 C 0.1866(5) 0.30706(18) 0.5298(2) 0.180(4) Uani 1 1 d DU . .
H45A H 0.1697 0.3087 0.5623 0.269 Uiso 1 1 calc R . .
H45B H 0.2447 0.3053 0.5306 0.269 Uiso 1 1 calc R . .
H45C H 0.1633 0.2824 0.5142 0.269 Uiso 1 1 calc R . .
C46 C 0.2967(3) 0.27009(13) 0.38570(17) 0.0683(19) Uani 1 1 d DU . .
C47 C 0.3259(3) 0.22616(14) 0.39597(16) 0.091(2) Uani 1 1 d DU . .
C48 C 0.4106(3) 0.2219(2) 0.3837(3) 0.234(5) Uani 1 1 d DU . .
H48A H 0.4285 0.1934 0.3898 0.35 Uiso 1 1 calc R . .
H48B H 0.444 0.241 0.4033 0.35 Uiso 1 1 calc R . .
H48C H 0.4147 0.2285 0.3501 0.35 Uiso 1 1 calc R . .
C49 C 0.2758(4) 0.19474(17) 0.3703(3) 0.188(5) Uani 1 1 d DU . .
H49A H 0.2954 0.167 0.3789 0.283 Uiso 1 1 calc R . .
H49B H 0.2779 0.1988 0.336 0.283 Uiso 1 1 calc R . .
H49C H 0.2207 0.1976 0.379 0.283 Uiso 1 1 calc R . .
C50 C 0.3226(6) 0.2203(2) 0.44794(18) 0.231(6) Uani 1 1 d DU . .
H50A H 0.3373 0.1917 0.4563 0.346 Uiso 1 1 calc R . .
H50B H 0.2686 0.2258 0.4571 0.346 Uiso 1 1 calc R . .
H50C H 0.3598 0.2394 0.4648 0.346 Uiso 1 1 calc R . .
C51 C 0.3311(3) 0.45164(13) 0.38995(17) 0.0661(18) Uani 1 1 d DU . .
C52 C 0.2867(3) 0.48999(13) 0.40400(14) 0.077(2) Uani 1 1 d DU . .
C53 C 0.3029(4) 0.49529(19) 0.45663(16) 0.110(3) Uani 1 1 d DU . .
H53A H 0.2732 0.5192 0.4674 0.164 Uiso 1 1 calc R . .
H53B H 0.3599 0.4998 0.4638 0.164 Uiso 1 1 calc R . .
H53C H 0.2863 0.4703 0.473 0.164 Uiso 1 1 calc R . .
C54 C 0.3131(4) 0.52768(15) 0.3786(2) 0.120(3) Uani 1 1 d DU . .
H54A H 0.28 0.5514 0.3864 0.181 Uiso 1 1 calc R . .
H54B H 0.3079 0.5228 0.3442 0.181 Uiso 1 1 calc R . .
H54C H 0.3688 0.5336 0.3884 0.181 Uiso 1 1 calc R . .
C55 C 0.1985(3) 0.4832(2) 0.3930(2) 0.123(3) Uani 1 1 d DU . .
H55A H 0.1694 0.5083 0.4008 0.185 Uiso 1 1 calc R . .
H55B H 0.1805 0.4599 0.4118 0.185 Uiso 1 1 calc R . .
H55C H 0.1885 0.477 0.3591 0.185 Uiso 1 1 calc R . .
C56 C 0.4730(3) 0.38328(16) 0.45298(14) 0.0656(18) Uani 1 1 d DU . .
C57 C 0.5135(3) 0.38565(14) 0.50222(15) 0.084(2) Uani 1 1 d DU . .
C58 C 0.6016(3) 0.3859(3) 0.4981(2) 0.145(4) Uani 1 1 d DU . .
H58A H 0.6286 0.3905 0.5295 0.218 Uiso 1 1 calc R . .
H58B H 0.6157 0.4082 0.4765 0.218 Uiso 1 1 calc R . .
H58C H 0.6183 0.3592 0.4855 0.218 Uiso 1 1 calc R . .
C59 C 0.4917(5) 0.42624(17) 0.5239(2) 0.194(4) Uani 1 1 d DU . .
H59A H 0.521 0.4295 0.5548 0.291 Uiso 1 1 calc R . .
H59B H 0.4345 0.4267 0.5281 0.291 Uiso 1 1 calc R . .
H59C H 0.5053 0.449 0.5029 0.291 Uiso 1 1 calc R . .
C60 C 0.4870(4) 0.3516(2) 0.5325(2) 0.228(4) Uani 1 1 d DU . .
H60A H 0.5127 0.3543 0.5645 0.342 Uiso 1 1 calc R . .
H60B H 0.5014 0.3249 0.5188 0.342 Uiso 1 1 calc R . .
H60C H 0.4292 0.353 0.5341 0.342 Uiso 1 1 calc R . .
C61 C 0.6087(3) 0.46831(16) 0.33391(18) 0.077(2) Uani 1 1 d DU . .
C62 C 0.6746(3) 0.49429(15) 0.35764(16) 0.107(2) Uani 1 1 d DU . .
C63 C 0.6421(5) 0.53127(19) 0.3801(3) 0.296(5) Uani 1 1 d DU . .
H63A H 0.6006 0.5229 0.4009 0.445 Uiso 1 1 calc R . .
H63B H 0.6193 0.55 0.3555 0.445 Uiso 1 1 calc R . .
H63C H 0.6847 0.5455 0.3989 0.445 Uiso 1 1 calc R . .
C64 C 0.7327(3) 0.5066(3) 0.3228(2) 0.245(4) Uani 1 1 d DU . .
H64A H 0.7042 0.5169 0.2938 0.368 Uiso 1 1 calc R . .
H64B H 0.765 0.4825 0.3152 0.368 Uiso 1 1 calc R . .
H64C H 0.7674 0.5285 0.3365 0.368 Uiso 1 1 calc R . .
C65 C 0.7196(5) 0.4687(2) 0.3944(3) 0.292(6) Uani 1 1 d DU . .
H65A H 0.6861 0.4634 0.4208 0.438 Uiso 1 1 calc R . .
H65B H 0.7675 0.4836 0.4062 0.438 Uiso 1 1 calc R . .
H65C H 0.7347 0.4423 0.3804 0.438 Uiso 1 1 calc R . .
C66 C 0.5907(3) 0.35947(13) 0.31042(19) 0.0686(18) Uani 1 1 d DU . .
C67 C 0.6427(3) 0.32188(14) 0.32121(15) 0.088(2) Uani 1 1 d DU . .
C68 C 0.7067(3) 0.3333(2) 0.35902(19) 0.128(3) Uani 1 1 d DU . .
H68A H 0.6819 0.3435 0.3873 0.192 Uiso 1 1 calc R . .
H68B H 0.7405 0.355 0.3469 0.192 Uiso 1 1 calc R . .
H68C H 0.739 0.3088 0.3674 0.192 Uiso 1 1 calc R . .
C69 C 0.6783(4) 0.3067(2) 0.27744(18) 0.129(3) Uani 1 1 d DU . .
H69A H 0.7094 0.2816 0.2849 0.194 Uiso 1 1 calc R . .
H69B H 0.7131 0.3281 0.2656 0.194 Uiso 1 1 calc R . .
H69C H 0.6359 0.3003 0.2531 0.194 Uiso 1 1 calc R . .
C70 C 0.5917(4) 0.28867(16) 0.3417(2) 0.133(3) Uani 1 1 d DU . .
H70A H 0.5673 0.2996 0.3698 0.2 Uiso 1 1 calc R . .
H70B H 0.6247 0.2646 0.3508 0.2 Uiso 1 1 calc R . .
H70C H 0.5499 0.2803 0.3178 0.2 Uiso 1 1 calc R . .
C71 C 0.4704(3) 0.50311(12) 0.19286(18) 0.0704(18) Uani 1 1 d DU . .
C72 C 0.4737(3) 0.54970(14) 0.20178(15) 0.089(2) Uani 1 1 d DU . .
C73 C 0.4207(4) 0.57224(18) 0.1653(2) 0.130(3) Uani 1 1 d DU . .
H73A H 0.4325 0.602 0.1669 0.195 Uiso 1 1 calc R . .
H73B H 0.365 0.5676 0.1718 0.195 Uiso 1 1 calc R . .
H73C H 0.4302 0.5618 0.1336 0.195 Uiso 1 1 calc R . .
C74 C 0.5578(3) 0.56384(19) 0.1982(3) 0.137(3) Uani 1 1 d DU . .
H74A H 0.559 0.5941 0.1957 0.206 Uiso 1 1 calc R . .
H74B H 0.5793 0.5515 0.17 0.206 Uiso 1 1 calc R . .
H74C H 0.59 0.5551 0.2267 0.206 Uiso 1 1 calc R . .
C75 C 0.4461(4) 0.5595(2) 0.25010(18) 0.157(4) Uani 1 1 d DU . .
H75A H 0.4459 0.5896 0.2547 0.236 Uiso 1 1 calc R . .
H75B H 0.4823 0.5467 0.2745 0.236 Uiso 1 1 calc R . .
H75C H 0.3923 0.5486 0.2526 0.236 Uiso 1 1 calc R . .
C76 C 0.6392(2) 0.43572(16) 0.15962(17) 0.0726(19) Uani 1 1 d DU . .
C77 C 0.7260(2) 0.43546(15) 0.14814(16) 0.099(2) Uani 1 1 d DU . .
C78 C 0.7315(4) 0.4361(3) 0.09576(17) 0.210(5) Uani 1 1 d DU . .
H78A H 0.7875 0.4368 0.0884 0.315 Uiso 1 1 calc R . .
H78B H 0.7044 0.4608 0.0825 0.315 Uiso 1 1 calc R . .
H78C H 0.7062 0.4112 0.0818 0.315 Uiso 1 1 calc R . .
C79 C 0.7686(3) 0.39839(18) 0.1691(3) 0.151(4) Uani 1 1 d DU . .
H79A H 0.8233 0.3981 0.1593 0.226 Uiso 1 1 calc R . .
H79B H 0.7412 0.3731 0.1577 0.226 Uiso 1 1 calc R . .
H79C H 0.7691 0.3997 0.2038 0.226 Uiso 1 1 calc R . .
C80 C 0.7662(4) 0.47303(18) 0.1695(3) 0.210(5) Uani 1 1 d DU . .
H80A H 0.8204 0.4748 0.1592 0.315 Uiso 1 1 calc R . .
H80B H 0.7679 0.471 0.2043 0.315 Uiso 1 1 calc R . .
H80C H 0.7364 0.4979 0.1592 0.315 Uiso 1 1 calc R . .
C81 C 0.0300(3) 0.5991(2) 0.17671(19) 0.118(3) Uani 1 1 d DU A 1
C82 C -0.0362(3) 0.59630(15) 0.13845(17) 0.138(3) Uani 1 1 d DU A 1
C83 C -0.0805(4) 0.55671(18) 0.1470(3) 0.223(6) Uani 1 1 d DU A 1
H83A H -0.101 0.5575 0.1787 0.335 Uiso 1 1 calc R A 1
H83B H -0.0444 0.5331 0.1448 0.335 Uiso 1 1 calc R A 1
H83C H -0.1249 0.5539 0.123 0.335 Uiso 1 1 calc R A 1
C84 C -0.0100(5) 0.5964(4) 0.08945(19) 0.262(7) Uani 1 1 d DU A 1
H84A H -0.0565 0.5944 0.0668 0.394 Uiso 1 1 calc R A 1
H84B H 0.0252 0.5727 0.0852 0.394 Uiso 1 1 calc R A 1
H84C H 0.0186 0.6222 0.0839 0.394 Uiso 1 1 calc R A 1
C85 C -0.0907(4) 0.6325(2) 0.1430(3) 0.222(6) Uani 1 1 d DU A 1
H85A H -0.1081 0.6337 0.1754 0.332 Uiso 1 1 calc R A 1
H85B H -0.1371 0.6293 0.1205 0.332 Uiso 1 1 calc R A 1
H85C H -0.0626 0.6581 0.136 0.332 Uiso 1 1 calc R A 1
C86 C 0.1697(4) 0.5873(2) 0.2011(3) 0.149(4) Uani 1 1 d DU . .
H86A H 0.1644 0.6119 0.2217 0.179 Uiso 1 1 calc R B 1
H86B H 0.2191 0.5909 0.1845 0.179 Uiso 1 1 calc R B 1
C87 C 0.1805(6) 0.5505(2) 0.2325(3) 0.191(4) Uani 1 1 d DU . .
H87A H 0.2174 0.558 0.2599 0.229 Uiso 1 1 calc R . .
H87B H 0.1286 0.5437 0.2451 0.229 Uiso 1 1 calc R . .
C88 C 0.2096(5) 0.5150(2) 0.2111(3) 0.160(4) Uani 1 1 d DU . .
H88A H 0.261 0.5223 0.1983 0.192 Uiso 1 1 calc R A .
H88B H 0.1725 0.5081 0.1835 0.192 Uiso 1 1 calc R . .
C89 C 0.2226(5) 0.4753(2) 0.2409(3) 0.143(3) Uani 1 1 d DU . .
H89A H 0.2503 0.4834 0.2715 0.172 Uiso 1 1 calc R . .
H89B H 0.1695 0.4649 0.2482 0.172 Uiso 1 1 calc R . .
C90 C 0.2640(4) 0.4423(2) 0.2232(3) 0.135(3) Uani 1 1 d DU . .
H90A H 0.3191 0.4521 0.2201 0.162 Uiso 1 1 calc R A .
H90B H 0.2409 0.4374 0.1905 0.162 Uiso 1 1 calc R . .
C91 C 0.2700(3) 0.40284(16) 0.24584(19) 0.083(2) Uani 1 1 d DU . .
H91A H 0.2166 0.39 0.2437 0.1 Uiso 1 1 calc R . .
H91B H 0.2851 0.4074 0.2799 0.1 Uiso 1 1 calc R . .
C92 C 0.3303(3) 0.33131(15) 0.24546(17) 0.0754(19) Uani 1 1 d DU . .
H92A H 0.3427 0.3323 0.2802 0.09 Uiso 1 1 calc R . .
H92B H 0.2773 0.3182 0.2399 0.09 Uiso 1 1 calc R . .
C93 C 0.3882(4) 0.3053(2) 0.2247(3) 0.134(3) Uani 1 1 d DU . .
H93A H 0.3794 0.3065 0.1897 0.161 Uiso 1 1 calc R . .
H93B H 0.4419 0.3165 0.2333 0.161 Uiso 1 1 calc R . .
C94 C 0.3861(4) 0.2637(2) 0.2390(3) 0.147(3) Uani 1 1 d DU . .
H94A H 0.3323 0.2529 0.2298 0.177 Uiso 1 1 calc R . .
H94B H 0.3922 0.2632 0.2742 0.177 Uiso 1 1 calc R . .
C95 C 0.4427(6) 0.2347(3) 0.2219(4) 0.256(6) Uani 1 1 d DU . .
H95A H 0.4139 0.2285 0.1909 0.307 Uiso 1 1 calc R C 1
H95B H 0.4834 0.2551 0.2137 0.307 Uiso 1 1 calc R C 1
N3 N 0.5392(4) 0.14463(17) 0.2016(2) 0.134(2) Uani 1 1 d DU D 1
H3 H 0.5275 0.1312 0.2274 0.161 Uiso 1 1 calc R D 1
O34 O 0.5643(4) 0.1435(2) 0.1235(2) 0.201(3) Uani 1 1 d U D 1
C96 C 0.4857(6) 0.2041(4) 0.2236(5) 0.310(8) Uiso 1 1 d D D 1
H96A H 0.4463 0.1816 0.2176 0.372 Uiso 1 1 calc R D 1
H96B H 0.5004 0.2024 0.2582 0.372 Uiso 1 1 calc R D 1
C97 C 0.5559(6) 0.1860(3) 0.2040(4) 0.219(5) Uiso 1 1 d D D 1
H97A H 0.5638 0.1975 0.1721 0.262 Uiso 1 1 calc R D 1
H97B H 0.6041 0.1914 0.2251 0.262 Uiso 1 1 calc R D 1
C98 C 0.5406(4) 0.12364(16) 0.1590(3) 0.140(3) Uani 1 1 d DU D 1
C99 C 0.5178(3) 0.07779(17) 0.15815(19) 0.164(4) Uani 1 1 d DU D 1
C100 C 0.4301(3) 0.0745(3) 0.1646(3) 0.239(6) Uani 1 1 d DU D 1
H10D H 0.4003 0.0874 0.1374 0.358 Uiso 1 1 calc R D 1
H10E H 0.4177 0.0888 0.1938 0.358 Uiso 1 1 calc R D 1
H10F H 0.4151 0.0453 0.1667 0.358 Uiso 1 1 calc R D 1
C101 C 0.5604(5) 0.0556(2) 0.1991(2) 0.202(5) Uani 1 1 d DU D 1
H10G H 0.5421 0.0268 0.1999 0.303 Uiso 1 1 calc R D 1
H10H H 0.5493 0.0694 0.2288 0.303 Uiso 1 1 calc R D 1
H10I H 0.6177 0.0561 0.1952 0.303 Uiso 1 1 calc R D 1
C102 C 0.5396(5) 0.0594(2) 0.1118(2) 0.203(5) Uani 1 1 d DU D 1
H10J H 0.5073 0.0722 0.0856 0.305 Uiso 1 1 calc R D 1
H10K H 0.5299 0.0295 0.112 0.305 Uiso 1 1 calc R D 1
H10L H 0.596 0.0646 0.1076 0.305 Uiso 1 1 calc R D 1
Cd1 Cd 0.45872(3) 0.428336(15) 0.124500(16) 0.08124(16) Uani 1 1 d U . .
Cr2 Cr 0.54391(5) 0.42793(3) 0.24479(3) 0.0648(3) Uani 1 1 d U . .
Cr3 Cr 0.47512(5) 0.41594(3) 0.35458(3) 0.0650(3) Uani 1 1 d U . .
Cr4 Cr 0.32824(5) 0.35863(3) 0.39766(3) 0.0634(3) Uani 1 1 d U . .
Cr5 Cr 0.15264(5) 0.31932(3) 0.35334(3) 0.0635(3) Uani 1 1 d U . .
Cr6 Cr 0.07511(5) 0.29731(3) 0.24177(3) 0.0704(3) Uani 1 1 d U . .
Cr7 Cr 0.14226(5) 0.30964(3) 0.13153(3) 0.0658(3) Uani 1 1 d U . .
Cr8 Cr 0.29190(5) 0.36567(3) 0.08430(3) 0.0702(3) Uani 1 1 d U . .
F1 F 0.47475(15) 0.40138(8) 0.19897(9) 0.0663(9) Uani 1 1 d U . .
F2 F 0.45692(14) 0.42438(8) 0.28783(9) 0.0632(9) Uani 1 1 d U . .
F3 F 0.39873(14) 0.37095(8) 0.34896(9) 0.0582(9) Uani 1 1 d U . .
F4 F 0.24121(14) 0.35719(8) 0.35042(8) 0.0587(9) Uani 1 1 d U . .
F5 F 0.16340(14) 0.30400(8) 0.28828(9) 0.0628(9) Uani 1 1 d U . .
F6 F 0.13265(15) 0.32801(8) 0.19623(9) 0.0634(9) Uani 1 1 d U . .
F7 F 0.24786(15) 0.33189(8) 0.13525(9) 0.0640(9) Uani 1 1 d U . .
F8 F 0.33797(16) 0.40071(9) 0.13203(9) 0.0730(10) Uani 1 1 d U . .
N1 N 0.1042(3) 0.58756(17) 0.1659(2) 0.120(2) Uani 1 1 d DU A 1
H1 H 0.1123 0.5801 0.1366 0.144 Uiso 1 1 calc R A 1
N2 N 0.3256(3) 0.37328(15) 0.22764(17) 0.0989(19) Uani 1 1 d DU . .
H2A H 0.3145 0.3716 0.1953 0.119 Uiso 1 1 calc R A .
H2B H 0.3755 0.3846 0.2323 0.119 Uiso 1 1 calc R . .
O1 O 0.3857(2) 0.32794(12) 0.08817(14) 0.0903(14) Uani 1 1 d U . .
O2 O 0.4933(2) 0.36714(12) 0.09715(16) 0.1013(16) Uani 1 1 d U . .
O3 O 0.1935(2) 0.39997(12) 0.08055(14) 0.0951(15) Uani 1 1 d U . .
O4 O 0.0984(2) 0.36176(12) 0.10867(13) 0.0858(14) Uani 1 1 d U . .
O5 O 0.3332(2) 0.39573(14) 0.03213(13) 0.1021(16) Uani 1 1 d U . .
O6 O 0.4203(2) 0.44412(13) 0.05130(15) 0.1009(13) Uiso 1 1 d . . .
O7 O 0.2440(2) 0.32770(13) 0.03559(14) 0.1100(16) Uani 1 1 d U . .
O8 O 0.1530(2) 0.28942(12) 0.06778(13) 0.0891(14) Uani 1 1 d U . .
O9 O 0.1808(2) 0.25578(11) 0.15443(13) 0.0808(13) Uani 1 1 d U . .
O10 O 0.1197(2) 0.24477(11) 0.22101(13) 0.0846(14) Uani 1 1 d U . .
O11 O 0.0341(2) 0.28797(12) 0.12612(12) 0.0837(14) Uani 1 1 d U . .
O12 O -0.0153(2) 0.29050(14) 0.19634(13) 0.1009(16) Uani 1 1 d U . .
O13 O 0.0159(2) 0.26559(13) 0.28662(13) 0.0918(14) Uani 1 1 d U . .
O14 O 0.06538(19) 0.28112(12) 0.35865(12) 0.0815(13) Uani 1 1 d U . .
O15 O 0.0267(2) 0.34914(12) 0.26253(13) 0.0874(14) Uani 1 1 d U . .
O16 O 0.07966(19) 0.36451(11) 0.33359(12) 0.0744(13) Uani 1 1 d U . .
O17 O 0.1386(2) 0.33468(13) 0.41869(12) 0.0839(14) Uani 1 1 d U . .
O18 O 0.2612(2) 0.34675(12) 0.44930(11) 0.0766(13) Uani 1 1 d U . .
O19 O 0.2236(2) 0.27406(11) 0.37356(12) 0.0727(12) Uani 1 1 d U . .
O20 O 0.3464(2) 0.29948(11) 0.38879(13) 0.0790(13) Uani 1 1 d U . .
O21 O 0.30849(19) 0.41741(11) 0.40702(13) 0.0750(13) Uani 1 1 d U . .
O22 O 0.3893(2) 0.45489(11) 0.36556(12) 0.0753(12) Uani 1 1 d U . .
O23 O 0.4157(2) 0.35882(12) 0.44609(12) 0.0802(13) Uani 1 1 d U . .
O24 O 0.4955(2) 0.40895(11) 0.42347(12) 0.0761(13) Uani 1 1 d U . .
O25 O 0.5517(2) 0.46123(11) 0.35952(12) 0.0809(13) Uani 1 1 d U . .
O26 O 0.6160(2) 0.45483(12) 0.29356(12) 0.0802(13) Uani 1 1 d U . .
O27 O 0.56002(19) 0.37528(11) 0.34580(12) 0.0732(12) Uani 1 1 d U . .
O28 O 0.5822(2) 0.37273(11) 0.26834(12) 0.0763(13) Uani 1 1 d U . .
O29 O 0.5093(2) 0.48271(11) 0.22554(12) 0.0820(13) Uani 1 1 d U . .
O30 O 0.4351(2) 0.48780(12) 0.15759(13) 0.0854(14) Uani 1 1 d U . .
O31 O 0.6322(2) 0.42861(13) 0.20427(13) 0.0878(14) Uani 1 1 d U . .
O32 O 0.5858(2) 0.44350(13) 0.12986(12) 0.0871(14) Uani 1 1 d U . .
O33 O 0.0195(3) 0.6107(2) 0.21581(18) 0.180(3) Uani 1 1 d U A 1
O35 O 0.8748(4) 0.1459(4) 0.2125(4) 0.217(6) Uiso 0.5 1 d PD E 1
C103 C 0.8044(4) 0.1448(3) 0.2113(2) 0.173(7) Uiso 0.5 1 d PD E 1
C104 C 0.7668(7) 0.1455(5) 0.1635(3) 0.160(7) Uiso 0.5 1 d PD E 1
H10M H 0.7336 0.1208 0.1584 0.24 Uiso 0.5 1 calc PR E 1
H10N H 0.8078 0.1458 0.1405 0.24 Uiso 0.5 1 calc PR E 1
H10O H 0.7338 0.1704 0.1594 0.24 Uiso 0.5 1 calc PR E 1
C105 C 0.7582(6) 0.1415(5) 0.2500(3) 0.168(7) Uiso 0.5 1 d PD E 1
H10P H 0.7117 0.1242 0.2415 0.253 Uiso 0.5 1 calc PR E 1
H10Q H 0.7407 0.1691 0.2593 0.253 Uiso 0.5 1 calc PR E 1
H10R H 0.7896 0.1288 0.2767 0.253 Uiso 0.5 1 calc PR E 1
O36 O 0.8241(7) 0.4091(2) 0.5374(3) 0.174(5) Uiso 0.5 1 d PD F 1
C106 C 0.8390(7) 0.3794(2) 0.5163(2) 0.104(4) Uiso 0.5 1 d PD F 1
C107 C 0.8661(7) 0.3465(3) 0.5485(3) 0.114(5) Uiso 0.5 1 d PD F 1
H10S H 0.8796 0.322 0.5301 0.172 Uiso 0.5 1 calc PR F 1
H10T H 0.8238 0.3395 0.5693 0.172 Uiso 0.5 1 calc PR F 1
H10U H 0.9132 0.3559 0.5678 0.172 Uiso 0.5 1 calc PR F 1
C108 C 0.8418(8) 0.3758(4) 0.4685(2) 0.112(5) Uiso 0.5 1 d PD F 1
H10V H 0.7885 0.3801 0.4533 0.168 Uiso 0.5 1 calc PR F 1
H10W H 0.8606 0.348 0.4608 0.168 Uiso 0.5 1 calc PR F 1
H10$ H 0.8782 0.3966 0.4571 0.168 Uiso 0.5 1 calc PR F 1
O37 O 0.2000(4) 0.5712(3) 0.0814(3) 0.137(4) Uiso 0.5 1 d PD G 3
C109 C 0.2562(5) 0.5665(2) 0.0604(4) 0.096(4) Uiso 0.5 1 d PD G 3
C110 C 0.2885(6) 0.5248(2) 0.0632(4) 0.107(4) Uiso 0.5 1 d PD G 3
H11D H 0.2803 0.5113 0.0321 0.16 Uiso 0.5 1 calc PR G 3
H11E H 0.2614 0.5088 0.0869 0.16 Uiso 0.5 1 calc PR G 3
H11F H 0.3455 0.526 0.0725 0.16 Uiso 0.5 1 calc PR G 3
C111 C 0.2971(7) 0.5984(3) 0.0414(5) 0.151(6) Uiso 0.5 1 d PD G 3
H11G H 0.2612 0.6144 0.0197 0.227 Uiso 0.5 1 calc PR G 3
H11H H 0.3407 0.5872 0.024 0.227 Uiso 0.5 1 calc PR G 3
H11J H 0.3188 0.6165 0.067 0.227 Uiso 0.5 1 calc PR G 3
O39 O 0.9507(9) 0.4977(7) 0.4961(7) 0.287(9) Uiso 0.5 1 d P . 2

loop_
_atom_site_aniso_label
_atom_site_aniso_U_11
_atom_site_aniso_U_22
_atom_site_aniso_U_33
_atom_site_aniso_U_23
_atom_site_aniso_U_13
_atom_site_aniso_U_12
C1 0.086(4) 0.078(4) 0.078(4) -0.009(3) 0.012(3) 0.010(3)
C2 0.095(4) 0.083(4) 0.107(5) -0.015(4) 0.013(4) 0.018(4)
C3 0.147(7) 0.114(6) 0.249(10) -0.020(7) -0.009(7) 0.029(6)
C4 0.401(10) 0.180(8) 0.204(8) 0.016(7) 0.168(7) 0.127(8)
C5 0.182(8) 0.084(5) 0.271(10) -0.056(6) 0.003(7) 0.019(5)
C6 0.069(3) 0.090(4) 0.074(4) -0.010(3) -0.027(3) 0.003(3)
C7 0.116(5) 0.094(5) 0.119(5) 0.010(4) -0.020(4) 0.020(4)
C8 0.186(9) 0.166(7) 0.369(12) 0.148(8) 0.015(9) 0.021(7)
C9 0.177(8) 0.190(9) 0.225(9) 0.030(8) -0.093(7) 0.006(7)
C10 0.293(9) 0.229(9) 0.237(11) 0.008(8) 0.055(9) 0.172(7)
C11 0.080(4) 0.093(4) 0.090(4) 0.014(4) 0.007(3) -0.011(3)
C12 0.149(5) 0.119(5) 0.082(4) 0.024(4) 0.040(4) 0.003(4)
C13 0.213(7) 0.103(5) 0.101(5) 0.012(4) 0.009(5) -0.058(5)
C14 0.305(10) 0.175(8) 0.119(6) 0.043(6) 0.087(6) 0.055(8)
C15 0.184(8) 0.264(11) 0.119(7) 0.035(7) -0.063(6) -0.050(8)
C16 0.083(4) 0.085(4) 0.053(3) -0.011(3) -0.008(3) 0.009(3)
C17 0.105(4) 0.095(4) 0.078(4) -0.029(3) 0.014(3) -0.030(4)
C18 0.221(8) 0.249(9) 0.076(5) -0.058(5) 0.032(5) -0.103(7)
C19 0.373(13) 0.095(5) 0.158(7) -0.073(5) -0.038(8) 0.054(7)
C20 0.122(6) 0.344(11) 0.114(6) -0.104(6) -0.039(5) -0.016(7)
C21 0.063(3) 0.068(4) 0.077(4) -0.008(3) -0.010(3) -0.012(3)
C22 0.109(4) 0.062(4) 0.091(4) 0.008(3) 0.012(3) -0.002(3)
C23 0.142(6) 0.084(5) 0.217(8) -0.036(5) -0.039(6) -0.022(5)
C24 0.252(9) 0.097(5) 0.114(6) 0.013(5) -0.046(6) 0.019(6)
C25 0.230(8) 0.088(6) 0.231(9) -0.008(6) 0.091(7) 0.037(6)
C26 0.058(3) 0.094(4) 0.097(4) -0.011(4) -0.002(3) -0.012(3)
C27 0.065(4) 0.131(5) 0.094(4) -0.018(4) -0.012(3) -0.003(4)
C28 0.080(4) 0.199(8) 0.149(7) -0.023(6) -0.020(5) -0.033(5)
C29 0.093(5) 0.189(7) 0.337(10) -0.158(7) -0.010(6) -0.023(5)
C30 0.124(6) 0.314(12) 0.166(7) 0.056(8) -0.096(5) -0.046(7)
C31 0.057(3) 0.087(4) 0.091(4) 0.027(3) 0.019(3) -0.014(3)
C32 0.098(4) 0.114(5) 0.095(4) -0.027(4) 0.026(3) -0.038(4)
C33 0.357(9) 0.355(11) 0.165(7) -0.019(7) 0.118(7) -0.243(7)
C34 0.142(7) 0.349(11) 0.362(12) 0.188(9) -0.002(8) -0.108(7)
C35 0.312(9) 0.131(8) 0.512(14) 0.058(9) 0.262(8) -0.023(8)
C36 0.055(3) 0.067(3) 0.063(3) -0.005(3) 0.004(3) -0.006(3)
C37 0.094(4) 0.084(4) 0.093(4) -0.009(4) -0.003(4) 0.003(4)
C38 0.194(8) 0.146(7) 0.190(8) 0.031(6) 0.032(7) 0.065(6)
C39 0.086(5) 0.163(8) 0.274(10) -0.020(7) 0.053(6) 0.019(5)
C40 0.201(7) 0.178(7) 0.190(8) -0.072(6) -0.051(7) 0.112(6)
C41 0.073(3) 0.078(4) 0.053(3) -0.005(3) 0.007(3) -0.011(3)
C42 0.080(4) 0.111(5) 0.072(4) -0.013(3) 0.019(3) -0.013(3)
C43 0.223(7) 0.171(7) 0.120(5) -0.057(5) 0.106(4) -0.058(6)
C44 0.119(5) 0.326(11) 0.111(5) -0.065(6) 0.045(4) -0.006(7)
C45 0.243(8) 0.191(8) 0.113(5) 0.061(5) 0.074(5) 0.004(7)
C46 0.080(3) 0.069(4) 0.055(3) -0.011(3) -0.002(3) 0.000(3)
C47 0.086(4) 0.079(4) 0.108(5) 0.011(4) -0.002(4) 0.001(3)
C48 0.176(7) 0.150(7) 0.381(13) 0.110(8) 0.059(8) 0.080(6)
C49 0.231(9) 0.067(5) 0.255(10) -0.014(6) -0.073(8) 0.010(6)
C50 0.439(15) 0.134(7) 0.119(7) 0.047(6) 0.015(9) 0.080(9)
C51 0.071(3) 0.066(3) 0.060(3) -0.018(3) -0.004(3) 0.000(3)
C52 0.104(4) 0.067(4) 0.060(3) -0.008(3) -0.004(3) 0.014(3)
C53 0.117(5) 0.104(5) 0.108(5) -0.032(4) 0.009(4) 0.001(4)
C54 0.165(6) 0.071(4) 0.128(6) 0.009(4) 0.027(5) 0.024(4)
C55 0.086(4) 0.146(6) 0.133(6) -0.011(5) -0.023(4) 0.037(4)
C56 0.065(3) 0.079(4) 0.051(3) -0.002(3) -0.012(3) -0.001(3)
C57 0.084(4) 0.104(4) 0.060(3) 0.005(3) -0.014(3) -0.008(3)
C58 0.073(4) 0.230(9) 0.127(6) 0.008(6) -0.041(4) 0.008(5)
C59 0.252(10) 0.197(8) 0.125(6) -0.081(6) -0.052(7) 0.056(7)
C60 0.246(8) 0.284(9) 0.137(6) 0.102(6) -0.118(6) -0.153(7)
C61 0.069(3) 0.091(4) 0.071(4) 0.007(3) 0.003(3) -0.013(3)
C62 0.097(4) 0.138(5) 0.086(4) -0.009(4) -0.003(4) -0.055(4)
C63 0.183(8) 0.271(8) 0.443(12) -0.256(8) 0.077(8) -0.111(7)
C64 0.187(6) 0.353(10) 0.203(9) -0.083(8) 0.062(6) -0.204(6)
C65 0.243(8) 0.300(12) 0.305(11) 0.104(9) -0.199(7) -0.124(8)
C66 0.052(3) 0.066(4) 0.087(4) -0.004(3) -0.001(3) -0.006(3)
C67 0.079(4) 0.114(5) 0.069(4) 0.003(4) -0.006(3) 0.015(4)
C68 0.097(4) 0.166(6) 0.117(6) 0.005(5) -0.024(4) 0.066(4)
C69 0.133(5) 0.125(6) 0.131(6) 0.008(5) 0.017(5) 0.049(5)
C70 0.183(7) 0.085(5) 0.134(6) 0.040(4) 0.030(5) 0.016(5)
C71 0.063(3) 0.071(4) 0.079(4) 0.009(3) 0.020(3) -0.007(3)
C72 0.107(4) 0.077(4) 0.081(4) 0.013(3) -0.008(4) -0.002(4)
C73 0.148(6) 0.100(5) 0.139(6) 0.033(5) -0.006(5) 0.019(5)
C74 0.140(6) 0.084(5) 0.189(8) 0.022(5) 0.013(6) -0.027(5)
C75 0.235(8) 0.124(6) 0.117(6) -0.034(5) 0.042(6) 0.019(6)
C76 0.089(4) 0.074(4) 0.055(3) 0.003(3) 0.011(3) -0.008(3)
C77 0.062(3) 0.143(5) 0.094(4) 0.038(4) 0.016(3) 0.004(4)
C78 0.091(5) 0.426(14) 0.118(6) 0.059(8) 0.044(4) 0.030(7)
C79 0.079(4) 0.196(8) 0.180(7) 0.047(6) 0.024(5) 0.037(5)
C80 0.107(5) 0.171(8) 0.359(12) -0.034(8) 0.073(7) -0.063(5)
C81 0.104(5) 0.119(5) 0.132(6) 0.010(5) 0.017(4) 0.013(4)
C82 0.136(6) 0.147(6) 0.129(6) 0.016(5) -0.005(5) -0.025(5)
C83 0.183(8) 0.236(11) 0.241(11) 0.010(9) -0.056(8) -0.066(8)
C84 0.277(12) 0.422(16) 0.085(7) -0.023(9) -0.014(7) -0.075(12)
C85 0.184(9) 0.243(11) 0.231(11) 0.022(9) -0.042(8) 0.055(8)
C86 0.143(6) 0.140(6) 0.165(7) 0.022(6) 0.003(5) -0.004(5)
C87 0.185(8) 0.180(8) 0.208(9) 0.025(7) 0.011(7) 0.031(7)
C88 0.175(7) 0.110(6) 0.198(8) 0.005(6) 0.024(6) 0.010(5)
C89 0.151(6) 0.123(6) 0.156(6) 0.020(5) 0.022(5) -0.002(5)
C90 0.129(5) 0.120(6) 0.159(6) 0.007(5) 0.022(5) 0.016(5)
C91 0.108(4) 0.073(4) 0.070(4) -0.001(3) 0.010(3) -0.012(3)
C92 0.094(4) 0.083(4) 0.049(3) 0.014(3) 0.007(3) -0.020(3)
C93 0.128(5) 0.129(6) 0.145(6) 0.032(5) 0.003(5) 0.026(5)
C94 0.134(5) 0.155(6) 0.153(6) -0.026(5) 0.017(5) 0.068(5)
C95 0.290(11) 0.291(11) 0.190(9) 0.060(8) 0.048(8) 0.066(9)
N3 0.168(5) 0.111(4) 0.126(4) -0.010(4) 0.028(4) -0.002(4)
O34 0.251(6) 0.211(6) 0.151(4) 0.041(4) 0.082(4) 0.014(5)
C98 0.130(6) 0.163(7) 0.127(6) 0.012(5) 0.013(5) 0.006(5)
C99 0.171(7) 0.161(7) 0.161(7) -0.011(6) 0.028(6) -0.024(6)
C100 0.174(8) 0.335(13) 0.205(10) -0.021(9) 0.004(8) -0.111(8)
C101 0.249(10) 0.136(8) 0.221(10) 0.027(7) 0.007(9) 0.023(8)
C102 0.297(10) 0.184(8) 0.139(6) -0.056(6) 0.087(7) -0.055(8)
Cd1 0.0799(3) 0.0899(3) 0.0737(3) -0.0073(3) 0.0033(2) -0.0076(3)
Cr2 0.0600(5) 0.0818(6) 0.0523(5) 0.0042(5) 0.0010(4) -0.0139(5)
Cr3 0.0552(5) 0.0827(6) 0.0565(5) -0.0023(5) 0.0002(4) -0.0124(5)
Cr4 0.0627(5) 0.0753(6) 0.0517(5) 0.0009(5) -0.0003(4) -0.0125(5)
Cr5 0.0554(5) 0.0801(6) 0.0542(5) 0.0013(5) -0.0020(4) -0.0087(5)
Cr6 0.0639(5) 0.0873(6) 0.0600(5) -0.0128(5) 0.0045(4) -0.0162(5)
Cr7 0.0665(5) 0.0746(6) 0.0554(5) -0.0046(5) -0.0038(4) -0.0139(5)
Cr8 0.0726(5) 0.0870(6) 0.0506(5) -0.0104(5) 0.0023(4) -0.0233(5)
F1 0.0732(17) 0.0699(18) 0.0552(17) 0.0003(15) 0.0006(14) -0.0128(15)
F2 0.0529(15) 0.0788(19) 0.0568(17) 0.0014(15) -0.0034(13) -0.0104(14)
F3 0.0519(15) 0.0671(18) 0.0548(16) -0.0044(14) -0.0010(13) -0.0083(14)
F4 0.0614(15) 0.0652(18) 0.0491(15) -0.0025(14) 0.0011(13) -0.0036(14)
F5 0.0620(16) 0.0742(19) 0.0525(16) -0.0048(15) 0.0069(13) -0.0046(15)
F6 0.0752(17) 0.0673(18) 0.0473(16) -0.0078(14) 0.0003(14) -0.0115(15)
F7 0.0642(16) 0.0750(19) 0.0517(16) -0.0028(15) -0.0034(14) -0.0070(15)
F8 0.0783(18) 0.077(2) 0.0647(18) 0.0002(16) 0.0089(15) -0.0057(16)
N1 0.152(5) 0.105(4) 0.102(4) -0.008(3) 0.008(4) -0.007(4)
N2 0.079(3) 0.122(4) 0.095(4) 0.005(3) 0.008(3) -0.005(3)
O1 0.079(2) 0.087(3) 0.107(3) -0.012(2) 0.016(2) 0.000(2)
O2 0.087(3) 0.079(3) 0.137(3) -0.030(3) 0.003(3) 0.001(2)
O3 0.093(3) 0.090(3) 0.098(3) 0.035(2) -0.026(2) -0.010(2)
O4 0.076(2) 0.093(3) 0.087(3) 0.021(2) -0.004(2) 0.002(2)
O5 0.113(3) 0.134(3) 0.059(2) 0.003(2) 0.003(2) -0.034(3)
O7 0.134(3) 0.124(3) 0.074(3) -0.023(2) 0.021(2) -0.064(3)
O8 0.096(3) 0.105(3) 0.065(2) -0.017(2) 0.000(2) -0.033(2)
O9 0.099(2) 0.063(2) 0.083(2) 0.007(2) 0.023(2) -0.005(2)
O10 0.120(3) 0.056(2) 0.079(2) -0.002(2) 0.013(2) -0.020(2)
O11 0.071(2) 0.118(3) 0.060(2) -0.005(2) -0.0109(19) -0.027(2)
O12 0.083(2) 0.144(4) 0.075(3) -0.034(3) 0.001(2) -0.022(2)
O13 0.083(2) 0.124(3) 0.069(2) -0.011(2) 0.014(2) -0.045(2)
O14 0.063(2) 0.111(3) 0.069(2) 0.009(2) -0.0047(19) -0.035(2)
O15 0.070(2) 0.117(3) 0.073(2) -0.031(2) -0.008(2) 0.023(2)
O16 0.063(2) 0.096(3) 0.063(2) -0.014(2) -0.0098(18) 0.011(2)
O17 0.077(2) 0.121(3) 0.054(2) -0.009(2) 0.0037(19) -0.012(2)
O18 0.079(2) 0.104(3) 0.046(2) -0.001(2) 0.0025(18) -0.022(2)
O19 0.072(2) 0.069(2) 0.075(2) 0.016(2) -0.011(2) -0.0046(19)
O20 0.071(2) 0.064(2) 0.101(3) 0.007(2) -0.005(2) 0.002(2)
O21 0.070(2) 0.068(2) 0.088(3) -0.012(2) 0.0138(19) -0.0085(19)
O22 0.076(2) 0.071(2) 0.080(2) -0.003(2) 0.0155(19) 0.000(2)
O23 0.086(2) 0.097(3) 0.056(2) 0.009(2) -0.0029(19) -0.014(2)
O24 0.073(2) 0.093(3) 0.061(2) 0.006(2) -0.0049(19) -0.025(2)
O25 0.080(2) 0.095(3) 0.066(2) -0.020(2) -0.002(2) -0.035(2)
O26 0.070(2) 0.112(3) 0.059(2) 0.001(2) 0.0077(18) -0.021(2)
O27 0.064(2) 0.090(3) 0.065(2) 0.013(2) 0.0007(18) 0.009(2)
O28 0.075(2) 0.092(3) 0.061(2) 0.004(2) -0.0006(19) 0.008(2)
O29 0.110(3) 0.068(2) 0.067(2) 0.000(2) 0.001(2) -0.018(2)
O30 0.096(3) 0.088(3) 0.069(2) -0.006(2) -0.016(2) -0.011(2)
O31 0.061(2) 0.118(3) 0.086(3) 0.002(2) 0.011(2) -0.012(2)
O32 0.078(2) 0.131(3) 0.052(2) 0.013(2) 0.0024(19) 0.001(2)
O33 0.179(5) 0.273(7) 0.089(3) -0.024(4) 0.023(3) 0.034(5)

loop_
_atom_type_symbol
_atom_type_description
_atom_type_scat_dispersion_real
_atom_type_scat_dispersion_imag
_atom_type_scat_source
C C 0.0033 0.0016 'International Tables Vol C Tables 4.2.6.8 and 6.1.1.4'
Cr Cr 0.3209 0.6236 'International Tables Vol C Tables 4.2.6.8 and 6.1.1.4'
F F 0.0171 0.0103 'International Tables Vol C Tables 4.2.6.8 and 6.1.1.4'
N N 0.0061 0.0033 'International Tables Vol C Tables 4.2.6.8 and 6.1.1.4'
O O 0.0106 0.006 'International Tables Vol C Tables 4.2.6.8 and 6.1.1.4'
H H 0 0 'International Tables Vol C Tables 4.2.6.8 and 6.1.1.4'
Cd Cd -0.8075 1.2024 'International Tables Vol C Tables 4.2.6.8 and 6.1.1.4'

loop_
_geom_angle_atom_site_label_1
_geom_angle_atom_site_label_2
_geom_angle_atom_site_label_3
_geom_angle
C1 O1 Cr8 133.5(3)
C1 O2 Cd1 136.0(3)
C2 C3 H3A 109.5
C2 C3 H3B 109.5
C2 C3 H3C 109.5
C2 C4 H4A 109.5
C2 C4 H4B 109.5
C2 C4 H4C 109.5
C2 C5 H5A 109.5
C2 C5 H5B 109.5
C2 C5 H5C 109.5
C3 C2 C1 108.1(4)
C3 C2 C4 109.3(5)
H3A C3 H3B 109.5
H3A C3 H3C 109.5
H3B C3 H3C 109.5
C4 C2 C1 106.6(5)
H4A C4 H4B 109.5
H4A C4 H4C 109.5
H4B C4 H4C 109.5
C5 C2 C1 113.2(4)
C5 C2 C3 109.0(5)
C5 C2 C4 110.7(5)
H5A C5 H5B 109.5
H5A C5 H5C 109.5
H5B C5 H5C 109.5
C6 O3 Cr8 135.0(3)
C6 O4 Cr7 137.5(3)
C7 C8 H8A 109.5
C7 C8 H8B 109.5
C7 C8 H8C 109.5
C7 C9 H9A 109.5
C7 C9 H9B 109.5
C7 C9 H9C 109.5
C7 C10 H10A 109.5
C7 C10 H10B 109.5
C7 C10 H10C 109.5
C8 C7 C6 109.9(5)
C8 C7 C9 110.2(5)
H8A C8 H8B 109.5
H8A C8 H8C 109.5
H8B C8 H8C 109.5
C9 C7 C6 109.0(4)
H9A C9 H9B 109.5
H9A C9 H9C 109.5
H9B C9 H9C 109.5
C10 C7 C6 108.0(5)
C10 C7 C8 112.2(5)
C10 C7 C9 107.5(5)
H10A C10 H10B 109.5
H10A C10 H10C 109.5
H10B C10 H10C 109.5
C11 O5 Cr8 144.4(3)
C11 O6 Cd1 130.7(4)
C12 C13 H13A 109.5
C12 C13 H13B 109.5
C12 C13 H13C 109.5
C12 C14 H14A 109.5
C12 C14 H14B 109.5
C12 C14 H14C 109.5
C12 C15 H15A 109.5
C12 C15 H15B 109.5
C12 C15 H15C 109.5
C13 C12 C11 110.4(4)
C13 C12 C15 108.7(5)
H13A C13 H13B 109.5
H13A C13 H13C 109.5
H13B C13 H13C 109.5
C14 C12 C11 107.0(4)
C14 C12 C13 112.0(5)
C14 C12 C15 108.7(5)
H14A C14 H14B 109.5
H14A C14 H14C 109.5
H14B C14 H14C 109.5
C15 C12 C11 110.1(5)
H15A C15 H15B 109.5
H15A C15 H15C 109.5
H15B C15 H15C 109.5
C16 O7 Cr8 136.8(3)
C16 O8 Cr7 134.6(3)
C17 C18 H18A 109.5
C17 C18 H18B 109.5
C17 C18 H18C 109.5
C17 C19 H19A 109.5
C17 C19 H19B 109.5
C17 C19 H19C 109.5
C17 C20 H20A 109.5
C17 C20 H20B 109.5
C17 C20 H20C 109.5
C18 C17 C16 109.3(4)
H18A C18 H18B 109.5
H18A C18 H18C 109.5
H18B C18 H18C 109.5
C19 C17 C16 106.8(4)
C19 C17 C18 109.1(5)
H19A C19 H19B 109.5
H19A C19 H19C 109.5
H19B C19 H19C 109.5
C20 C17 C16 110.8(5)
C20 C17 C18 110.5(5)
C20 C17 C19 110.2(6)
H20A C20 H20B 109.5
H20A C20 H20C 109.5
H20B C20 H20C 109.5
C21 O9 Cr7 131.5(3)
C21 O10 Cr6 136.0(3)
C22 C23 H23A 109.5
C22 C23 H23B 109.5
C22 C23 H23C 109.5
C22 C24 H24A 109.5
C22 C24 H24B 109.5
C22 C24 H24C 109.5
C22 C25 H25A 109.5
C22 C25 H25B 109.5
C22 C25 H25C 109.5
C23 C22 C21 107.4(4)
H23A C23 H23B 109.5
H23A C23 H23C 109.5
H23B C23 H23C 109.5
C24 C22 C21 110.7(4)
C24 C22 C23 109.0(5)
C24 C22 C25 111.9(5)
H24A C24 H24B 109.5
H24A C24 H24C 109.5
H24B C24 H24C 109.5
C25 C22 C21 109.4(4)
C25 C22 C23 108.4(5)
H25A C25 H25B 109.5
H25A C25 H25C 109.5
H25B C25 H25C 109.5
C26 O11 Cr7 135.9(3)
C26 O12 Cr6 133.4(3)
C27 C28 H28A 109.5
C27 C28 H28B 109.5
C27 C28 H28C 109.5
C27 C29 H29A 109.5
C27 C29 H29B 109.5
C27 C29 H29C 109.5
C27 C30 H30A 109.5
C27 C30 H30B 109.5
C27 C30 H30C 109.5
C28 C27 C26 110.2(4)
H28A C28 H28B 109.5
H28A C28 H28C 109.5
H28B C28 H28C 109.5
C29 C27 C26 108.2(4)
C29 C27 C28 110.2(5)
C29 C27 C30 109.4(5)
H29A C29 H29B 109.5
H29A C29 H29C 109.5
H29B C29 H29C 109.5
C30 C27 C26 110.6(4)
C30 C27 C28 108.3(5)
H30A C30 H30B 109.5
H30A C30 H30C 109.5
H30B C30 H30C 109.5
C31 O13 Cr6 134.0(3)
C31 O14 Cr5 135.9(3)
C32 C33 H33A 109.5
C32 C33 H33B 109.5
C32 C33 H33C 109.5
C32 C34 H34A 109.5
C32 C34 H34B 109.5
C32 C34 H34C 109.5
C32 C35 H35A 109.5
C32 C35 H35B 109.5
C32 C35 H35C 109.5
C33 C32 C31 110.5(5)
C33 C32 C34 107.0(6)
C33 C32 C35 112.2(6)
H33A C33 H33B 109.5
H33A C33 H33C 109.5
H33B C33 H33C 109.5
C34 C32 C31 108.7(5)
H34A C34 H34B 109.5
H34A C34 H34C 109.5
H34B C34 H34C 109.5
C35 C32 C31 109.7(5)
C35 C32 C34 108.6(6)
H35A C35 H35B 109.5
H35A C35 H35C 109.5
H35B C35 H35C 109.5
C36 O15 Cr6 135.2(3)
C36 O16 Cr5 133.8(3)
C37 C38 H38A 109.5
C37 C38 H38B 109.5
C37 C38 H38C 109.5
C37 C39 H39A 109.5
C37 C39 H39B 109.5
C37 C39 H39C 109.5
C37 C40 H40A 109.5
C37 C40 H40B 109.5
C37 C40 H40C 109.5
C38 C37 C36 110.9(4)
C38 C37 C39 107.0(5)
H38A C38 H38B 109.5
H38A C38 H38C 109.5
H38B C38 H38C 109.5
C39 C37 C36 106.4(4)
H39A C39 H39B 109.5
H39A C39 H39C 109.5
H39B C39 H39C 109.5
C40 C37 C36 111.5(4)
C40 C37 C38 110.3(5)
C40 C37 C39 110.6(5)
H40A C40 H40B 109.5
H40A C40 H40C 109.5
H40B C40 H40C 109.5
C41 O17 Cr5 131.9(3)
C41 O18 Cr4 134.3(3)
C42 C43 H43A 109.5
C42 C43 H43B 109.5
C42 C43 H43C 109.5
C42 C44 H44A 109.5
C42 C44 H44B 109.5
C42 C44 H44C 109.5
C42 C45 H45A 109.5
C42 C45 H45B 109.5
C42 C45 H45C 109.5
C43 C42 C41 110.4(4)
C43 C42 C45 109.0(4)
H43A C43 H43B 109.5
H43A C43 H43C 109.5
H43B C43 H43C 109.5
C44 C42 C41 110.4(4)
C44 C42 C43 111.1(5)
C44 C42 C45 107.0(5)
H44A C44 H44B 109.5
H44A C44 H44C 109.5
H44B C44 H44C 109.5
C45 C42 C41 108.8(4)
H45A C45 H45B 109.5
H45A C45 H45C 109.5
H45B C45 H45C 109.5
C46 O19 Cr5 136.4(3)
C46 O20 Cr4 129.2(3)
C47 C48 H48A 109.5
C47 C48 H48B 109.5
C47 C48 H48C 109.5
C47 C49 H49A 109.5
C47 C49 H49B 109.5
C47 C49 H49C 109.5
C47 C50 H50A 109.5
C47 C50 H50B 109.5
C47 C50 H50C 109.5
C48 C47 C46 110.1(5)
H48A C48 H48B 109.5
H48A C48 H48C 109.5
H48B C48 H48C 109.5
C49 C47 C46 112.2(4)
C49 C47 C48 110.3(5)
C49 C47 C50 109.8(5)
H49A C49 H49B 109.5
H49A C49 H49C 109.5
H49B C49 H49C 109.5
C50 C47 C46 106.0(5)
C50 C47 C48 108.3(6)
H50A C50 H50B 109.5
H50A C50 H50C 109.5
H50B C50 H50C 109.5
C51 C52 C55 108.9(4)
C51 O21 Cr4 137.4(3)
C51 O22 Cr3 130.9(3)
C52 C53 H53A 109.5
C52 C53 H53B 109.5
C52 C53 H53C 109.5
C52 C54 H54A 109.5
C52 C54 H54B 109.5
C52 C54 H54C 109.5
C52 C55 H55A 109.5
C52 C55 H55B 109.5
C52 C55 H55C 109.5
C53 C52 C51 106.9(4)
C53 C52 C55 109.4(4)
H53A C53 H53B 109.5
H53A C53 H53C 109.5
H53B C53 H53C 109.5
C54 C52 C51 111.8(4)
C54 C52 C53 109.9(4)
C54 C52 C55 109.8(4)
H54A C54 H54B 109.5
H54A C54 H54C 109.5
H54B C54 H54C 109.5
H55A C55 H55B 109.5
H55A C55 H55C 109.5
H55B C55 H55C 109.5
C56 O23 Cr4 130.8(3)
C56 O24 Cr3 133.9(3)
C57 C58 H58A 109.5
C57 C58 H58B 109.5
C57 C58 H58C 109.5
C57 C59 H59A 109.5
C57 C59 H59B 109.5
C57 C59 H59C 109.5
C57 C60 H60A 109.5
C57 C60 H60B 109.5
C57 C60 H60C 109.5
C58 C57 C56 108.7(4)
C58 C57 C59 107.4(5)
H58A C58 H58B 109.5
H58A C58 H58C 109.5
H58B C58 H58C 109.5
C59 C57 C56 108.1(4)
H59A C59 H59B 109.5
H59A C59 H59C 109.5
H59B C59 H59C 109.5
C60 C57 C56 110.9(4)
C60 C57 C58 112.9(5)
C60 C57 C59 108.7(5)
H60A C60 H60B 109.5
H60A C60 H60C 109.5
H60B C60 H60C 109.5
C61 O25 Cr3 128.4(3)
C61 O26 Cr2 134.8(3)
C62 C63 H63A 109.5
C62 C63 H63B 109.5
C62 C63 H63C 109.5
C62 C64 H64A 109.5
C62 C64 H64B 109.5
C62 C64 H64C 109.5
C62 C65 H65A 109.5
C62 C65 H65B 109.5
C62 C65 H65C 109.5
C63 C62 C61 110.8(5)
C63 C62 C64 110.4(5)
C63 C62 C65 109.6(5)
H63A C63 H63B 109.5
H63A C63 H63C 109.5
H63B C63 H63C 109.5
C64 C62 C61 110.7(4)
C64 C62 C65 106.2(5)
H64A C64 H64B 109.5
H64A C64 H64C 109.5
H64B C64 H64C 109.5
C65 C62 C61 109.0(5)
H65A C65 H65B 109.5
H65A C65 H65C 109.5
H65B C65 H65C 109.5
C66 O27 Cr3 135.1(3)
C66 O28 Cr2 129.2(3)
C67 C68 H68A 109.5
C67 C68 H68B 109.5
C67 C68 H68C 109.5
C67 C69 H69A 109.5
C67 C69 H69B 109.5
C67 C69 H69C 109.5
C67 C70 H70A 109.5
C67 C70 H70B 109.5
C67 C70 H70C 109.5
C68 C67 C66 108.9(4)
C68 C67 C70 107.5(4)
H68A C68 H68B 109.5
H68A C68 H68C 109.5
H68B C68 H68C 109.5
C69 C67 C66 110.9(4)
C69 C67 C68 110.9(4)
C69 C67 C70 110.7(4)
H69A C69 H69B 109.5
H69A C69 H69C 109.5
H69B C69 H69C 109.5
C70 C67 C66 107.9(4)
H70A C70 H70B 109.5
H70A C70 H70C 109.5
H70B C70 H70C 109.5
C71 O29 Cr2 143.8(3)
C71 O30 Cd1 127.4(3)
C72 C73 H73A 109.5
C72 C73 H73B 109.5
C72 C73 H73C 109.5
C72 C74 H74A 109.5
C72 C74 H74B 109.5
C72 C74 H74C 109.5
C72 C75 H75A 109.5
C72 C75 H75B 109.5
C72 C75 H75C 109.5
C73 C72 C71 110.5(4)
H73A C73 H73B 109.5
H73A C73 H73C 109.5
H73B C73 H73C 109.5
C74 C72 C71 108.2(4)
C74 C72 C73 109.2(4)
C74 C72 C75 110.3(5)
H74A C74 H74B 109.5
H74A C74 H74C 109.5
H74B C74 H74C 109.5
C75 C72 C71 110.3(4)
C75 C72 C73 108.2(4)
H75A C75 H75B 109.5
H75A C75 H75C 109.5
H75B C75 H75C 109.5
C76 O31 Cr2 134.4(3)
C76 O32 Cd1 132.6(3)
C77 C78 H78A 109.5
C77 C78 H78B 109.5
C77 C78 H78C 109.5
C77 C79 H79A 109.5
C77 C79 H79B 109.5
C77 C79 H79C 109.5
C77 C80 H80A 109.5
C77 C80 H80B 109.5
C77 C80 H80C 109.5
C78 C77 C76 109.6(4)
C78 C77 C79 110.1(5)
C78 C77 C80 109.5(6)
H78A C78 H78B 109.5
H78A C78 H78C 109.5
H78B C78 H78C 109.5
C79 C77 C76 111.4(4)
C79 C77 C80 107.2(4)
H79A C79 H79B 109.5
H79A C79 H79C 109.5
H79B C79 H79C 109.5
C80 C77 C76 109.0(4)
H80A C80 H80B 109.5
H80A C80 H80C 109.5
H80B C80 H80C 109.5
C81 C82 C83 106.8(5)
C81 N1 C86 121.6(6)
C81 N1 H1 119.2
C82 C83 H83A 109.5
C82 C83 H83B 109.5
C82 C83 H83C 109.5
C82 C84 H84A 109.5
C82 C84 H84B 109.5
C82 C84 H84C 109.5
C82 C85 H85A 109.5
C82 C85 H85B 109.5
C82 C85 H85C 109.5
H83A C83 H83B 109.5
H83A C83 H83C 109.5
H83B C83 H83C 109.5
C84 C82 C81 114.6(5)
C84 C82 C83 109.5(6)
C84 C82 C85 107.5(6)
H84A C84 H84B 109.5
H84A C84 H84C 109.5
H84B C84 H84C 109.5
C85 C82 C81 108.9(5)
C85 C82 C83 109.5(5)
H85A C85 H85B 109.5
H85A C85 H85C 109.5
H85B C85 H85C 109.5
C86 C87 H87A 108.4
C86 C87 H87B 108.4
C86 N1 H1 119.2
H86A C86 H86B 107.1
C87 C86 H86A 107.7
C87 C86 H86B 107.7
C87 C88 H88A 107.5
C87 C88 H88B 107.5
C87 C88 C89 119.1(7)
H87A C87 H87B 107.5
C88 C87 C86 115.5(8)
C88 C87 H87A 108.4
C88 C87 H87B 108.4
C88 C89 H89A 107.4
C88 C89 H89B 107.4
H88A C88 H88B 107
C89 C88 H88A 107.5
C89 C88 H88B 107.5
C89 C90 H90A 106.5
C89 C90 H90B 106.5
C89 C90 C91 123.2(7)
H89A C89 H89B 106.9
C90 C89 C88 119.9(7)
C90 C89 H89A 107.4
C90 C89 H89B 107.4
C90 C91 H91A 108
C90 C91 H91B 108
C90 C91 N2 117.1(5)
H90A C90 H90B 106.5
C91 C90 H90A 106.5
C91 C90 H90B 106.5
C91 N2 H2A 107.1
C91 N2 H2B 107.1
H91A C91 H91B 107.3
C92 C93 H93A 108.7
C92 C93 H93B 108.7
C92 N2 C91 120.9(4)
C92 N2 H2A 107.1
C92 N2 H2B 107.1
H92A C92 H92B 107.5
C93 C92 H92A 108.4
C93 C92 H92B 108.4
C93 C92 N2 115.3(5)
C93 C94 H94A 107.4
C93 C94 H94B 107.4
C93 C94 C95 119.5(7)
H93A C93 H93B 107.6
C94 C93 C92 114.2(6)
C94 C93 H93A 108.7
C94 C93 H93B 108.7
C94 C95 H95A 97.4
C94 C95 H95B 97.4
H94A C94 H94B 107
C95 C94 H94A 107.4
C95 C94 H94B 107.4
C95 C96 H96A 101.2
C95 C96 H96B 101.2
C95 C96 C97 143.0(13)
H95A C95 H95B 103.6
N3 C97 C96 103.9(8)
N3 C97 H97A 111
N3 C97 H97B 111
N3 C98 C99 118.0(6)
O34 C98 N3 117.5(5)
O34 C98 C99 124.4(6)
C96 C95 C94 155.8(12)
C96 C95 H95A 97.5
C96 C95 H95B 97.4
C96 C97 H97A 111
C96 C97 H97B 111
H96A C96 H96B 104.5
C97 N3 H3 119.7
C97 N3 C98 120.6(7)
C97 C96 H96A 101.2
C97 C96 H96B 101.2
H97A C97 H97B 109
C98 N3 H3 119.7
C99 C100 H10D 109.5
C99 C100 H10E 109.5
C99 C100 H10F 109.5
C99 C101 H10G 109.5
C99 C101 H10H 109.5
C99 C101 H10I 109.5
C99 C102 H10J 109.5
C99 C102 H10K 109.5
C99 C102 H10L 109.5
C100 C99 C98 108.3(6)
H10D C100 H10E 109.5
H10D C100 H10F 109.5
H10E C100 H10F 109.5
C101 C99 C98 110.0(5)
C101 C99 C100 107.4(6)
C101 C99 C102 110.4(5)
H10G C101 H10H 109.5
H10G C101 H10I 109.5
H10H C101 H10I 109.5
C102 C99 C98 108.7(5)
C102 C99 C100 112.1(6)
H10J C102 H10K 109.5
H10J C102 H10L 109.5
H10K C102 H10L 109.5
Cr2 F1 Cd1 119.30(13)
Cr3 F2 Cr2 122.65(13)
Cr4 F3 Cr3 122.44(13)
Cr4 F4 Cr5 122.91(13)
Cr5 F5 Cr6 124.12(13)
Cr6 F6 Cr7 123.14(14)
Cr7 F7 Cr8 123.81(13)
Cr8 F8 Cd1 120.25(14)
F1 Cr2 F2 86.80(11)
F1 Cr2 O26 178.91(15)
F1 Cr2 O28 89.68(13)
F1 Cr2 O29 93.51(14)
F1 Cr2 O31 93.75(14)
F2 Cr2 O26 92.59(13)
F2 Cr2 O28 88.87(13)
F2 Cr3 F3 87.90(11)
F2 Cr3 O22 89.55(13)
F2 Cr3 O24 178.20(14)
F2 Cr3 O25 91.50(13)
F2 Cr3 O27 92.40(13)
F3 Cr3 O22 89.94(13)
F3 Cr3 O24 93.84(13)
F3 Cr3 O25 179.40(14)
F3 Cr3 O27 88.62(13)
F3 Cr4 O18 177.12(13)
F3 Cr4 O20 90.04(14)
F3 Cr4 O21 90.85(13)
F3 Cr4 O23 91.44(13)
F4 Cr4 F3 89.39(11)
F4 Cr4 O18 93.45(13)
F4 Cr4 O20 90.39(13)
F4 Cr4 O21 89.31(13)
F4 Cr4 O23 178.66(15)
F4 Cr5 O16 89.46(13)
F4 Cr5 O17 91.28(14)
F4 Cr5 O19 91.41(13)
F5 Cr5 F4 89.99(11)
F5 Cr5 O14 91.74(13)
F5 Cr5 O16 90.97(13)
F5 Cr5 O17 178.40(14)
F5 Cr5 O19 89.54(13)
F5 Cr6 F6 89.77(11)
F5 Cr6 O10 90.33(14)
F5 Cr6 O12 178.57(15)
F5 Cr6 O13 91.29(13)
F5 Cr6 O15 91.09(13)
F6 Cr6 O10 91.44(14)
F6 Cr6 O12 91.50(15)
F6 Cr6 O13 178.74(14)
F6 Cr6 O15 89.93(14)
F6 Cr7 O9 90.43(13)
F6 Cr7 O11 92.71(13)
F7 Cr7 F6 88.23(11)
F7 Cr7 O4 91.49(14)
F7 Cr7 O8 91.93(14)
F7 Cr7 O9 91.57(14)
F7 Cr7 O11 178.34(15)
F7 Cr8 O1 87.64(14)
F7 Cr8 O3 89.61(14)
F8 Cd1 F1 79.28(10)
F8 Cr8 F7 88.19(12)
F8 Cr8 O1 92.22(14)
F8 Cr8 O3 90.43(14)
F8 Cr8 O5 95.21(15)
F8 Cr8 O7 178.41(16)
N1 C81 C82 118.3(5)
N1 C86 H86A 107.7
N1 C86 H86B 107.7
N1 C86 C87 118.4(7)
N2 C91 H91A 108
N2 C91 H91B 108
N2 C92 H92A 108.4
N2 C92 H92B 108.4
H2A N2 H2B 106.8
O1 C1 C2 116.0(4)
O2 C1 C2 118.8(4)
O2 C1 O1 125.2(5)
O2 Cd1 F1 87.87(13)
O2 Cd1 F8 86.60(13)
O3 C6 C7 120.9(4)
O3 C6 O4 124.0(4)
O3 Cr8 O1 176.11(16)
O4 C6 C7 115.0(4)
O4 Cr7 F6 89.66(14)
O4 Cr7 O8 92.31(16)
O4 Cr7 O9 176.94(16)
O4 Cr7 O11 87.15(16)
O5 C11 C12 113.0(4)
O5 Cr8 F7 176.48(15)
O5 Cr8 O1 91.32(17)
O5 Cr8 O3 91.26(17)
O5 Cr8 O7 86.15(17)
O6 C11 C12 124.6(5)
O6 C11 O5 122.3(4)
O6 Cd1 F1 166.69(13)
O6 Cd1 F8 88.17(13)
O6 Cd1 O2 86.95(16)
O6 Cd1 O32 103.91(14)
O7 C16 C17 119.5(4)
O7 C16 O8 125.1(4)
O7 Cr8 F7 90.43(14)
O7 Cr8 O1 86.92(17)
O7 Cr8 O3 90.36(17)
O8 C16 C17 115.4(4)
O8 Cr7 F6 178.01(15)
O8 Cr7 O9 87.59(16)
O8 Cr7 O11 87.18(15)
O9 C21 C22 120.2(4)
O9 C21 O10 124.8(4)
O9 Cr7 O11 89.79(16)
O10 C21 C22 114.7(4)
O10 Cr6 O15 178.03(16)
O11 C26 C27 116.3(4)
O12 C26 C27 119.1(4)
O12 C26 O11 124.6(4)
O12 Cr6 O10 90.29(17)
O12 Cr6 O13 87.45(16)
O12 Cr6 O15 88.25(17)
O13 C31 C32 115.7(4)
O13 Cr6 O10 87.88(16)
O13 Cr6 O15 90.73(16)
O14 C31 C32 118.4(4)
O14 C31 O13 126.0(4)
O14 Cr5 F4 177.92(13)
O14 Cr5 O16 91.67(15)
O14 Cr5 O17 87.00(16)
O14 Cr5 O19 87.45(15)
O15 C36 C37 116.3(4)
O15 C36 O16 125.8(4)
O16 C36 C37 117.9(4)
O17 C41 C42 119.8(4)
O17 C41 O18 124.9(4)
O17 Cr5 O16 88.07(15)
O17 Cr5 O19 91.40(16)
O18 C41 C42 115.1(4)
O18 Cr4 O20 90.44(16)
O18 Cr4 O21 88.69(16)
O18 Cr4 O23 85.73(14)
O19 C46 C47 116.3(4)
O19 C46 O20 125.0(4)
O19 Cr5 O16 179.00(16)
O20 C46 C47 118.7(4)
O21 C51 C52 116.4(4)
O21 Cr4 O20 179.06(16)
O22 C51 C52 120.0(4)
O22 C51 O21 123.5(4)
O22 Cr3 O24 90.01(15)
O22 Cr3 O27 177.53(15)
O23 C56 C57 118.2(4)
O23 Cr4 O20 88.55(16)
O23 Cr4 O21 91.73(15)
O24 C56 C57 116.1(4)
O24 C56 O23 125.4(4)
O24 Cr3 O27 88.09(15)
O25 C61 C62 114.4(4)
O25 Cr3 O22 90.07(15)
O25 Cr3 O24 86.76(15)
O25 Cr3 O27 91.39(15)
O26 C61 C62 119.3(4)
O26 C61 O25 126.3(4)
O26 Cr2 O28 89.41(15)
O27 C66 C67 115.3(4)
O28 C66 C67 119.3(4)
O28 C66 O27 125.4(4)
O29 C71 C72 112.2(4)
O29 Cr2 F2 90.17(14)
O29 Cr2 O26 87.38(16)
O29 Cr2 O28 176.61(15)
O29 Cr2 O31 93.09(17)
O30 C71 C72 122.7(4)
O30 C71 O29 125.1(4)
O30 Cd1 F1 87.42(12)
O30 Cd1 F8 96.67(12)
O30 Cd1 O2 173.68(14)
O30 Cd1 O6 98.54(15)
O30 Cd1 O32 88.83(14)
O31 C76 C77 110.9(4)
O31 Cr2 F2 176.66(15)
O31 Cr2 O26 86.81(15)
O31 Cr2 O28 87.83(16)
O32 C76 C77 122.2(4)
O32 C76 O31 126.8(4)
O32 Cd1 F1 88.03(11)
O32 Cd1 F8 165.89(12)
O32 Cd1 O2 86.79(15)
O33 C81 C82 122.3(5)
O33 C81 N1 119.4(5)
O35 C103 C104 113.5(9)
O35 C103 C105 126.5(9)
C105 C103 C104 120.0(7)
O36 C106 C107 110.6(7)
O36 C106 C108 127.0(9)
C108 C106 C107 121.9(9)
O37 C109 C110 114.2(9)
O37 C109 C111 123.5(9)
C111 C109 C110 121.4(8)

loop_
_geom_bond_atom_site_label_1
_geom_bond_atom_site_label_2
_geom_bond_distance
_geom_bond_site_symmetry_2
C1 C2 1.516(6) .
C1 O1 1.263(6) .
C1 O2 1.229(6) .
C2 C3 1.501(7) .
C2 C4 1.504(7) .
C2 C5 1.485(7) .
C3 H3A 0.98 .
C3 H3B 0.98 .
C3 H3C 0.98 .
C4 H4A 0.98 .
C4 H4B 0.98 .
C4 H4C 0.98 .
C5 H5A 0.98 .
C5 H5B 0.98 .
C5 H5C 0.98 .
C6 C7 1.523(6) .
C6 O3 1.250(6) .
C6 O4 1.254(6) .
C7 C8 1.490(7) .
C7 C9 1.495(7) .
C7 C10 1.490(7) .
C8 H8A 0.98 .
C8 H8B 0.98 .
C8 H8C 0.98 .
C9 H9A 0.98 .
C9 H9B 0.98 .
C9 H9C 0.98 .
C10 H10A 0.98 .
C10 H10B 0.98 .
C10 H10C 0.98 .
C11 C12 1.525(6) .
C11 O5 1.268(7) .
C11 O6 1.229(6) .
C12 C13 1.492(7) .
C12 C14 1.476(7) .
C12 C15 1.516(7) .
C13 H13A 0.98 .
C13 H13B 0.98 .
C13 H13C 0.98 .
C14 H14A 0.98 .
C14 H14B 0.98 .
C14 H14C 0.98 .
C15 H15A 0.98 .
C15 H15B 0.98 .
C15 H15C 0.98 .
C16 C17 1.513(6) .
C16 O7 1.223(6) .
C16 O8 1.269(6) .
C17 C18 1.509(7) .
C17 C19 1.481(7) .
C17 C20 1.478(6) .
C18 H18A 0.98 .
C18 H18B 0.98 .
C18 H18C 0.98 .
C19 H19A 0.98 .
C19 H19B 0.98 .
C19 H19C 0.98 .
C20 H20A 0.98 .
C20 H20B 0.98 .
C20 H20C 0.98 .
C21 C22 1.522(6) .
C21 O9 1.243(6) .
C21 O10 1.273(6) .
C22 C23 1.518(6) .
C22 C24 1.483(6) .
C22 C25 1.495(7) .
C23 H23A 0.98 .
C23 H23B 0.98 .
C23 H23C 0.98 .
C24 H24A 0.98 .
C24 H24B 0.98 .
C24 H24C 0.98 .
C25 H25A 0.98 .
C25 H25B 0.98 .
C25 H25C 0.98 .
C26 C27 1.515(6) .
C26 O11 1.254(6) .
C26 O12 1.231(6) .
C27 C28 1.506(6) .
C27 C29 1.490(7) .
C27 C30 1.490(7) .
C28 H28A 0.98 .
C28 H28B 0.98 .
C28 H28C 0.98 .
C29 H29A 0.98 .
C29 H29B 0.98 .
C29 H29C 0.98 .
C30 H30A 0.98 .
C30 H30B 0.98 .
C30 H30C 0.98 .
C31 C32 1.510(6) .
C31 O13 1.255(6) .
C31 O14 1.217(6) .
C32 C33 1.475(7) .
C32 C34 1.488(7) .
C32 C35 1.476(7) .
C33 H33A 0.98 .
C33 H33B 0.98 .
C33 H33C 0.98 .
C34 H34A 0.98 .
C34 H34B 0.98 .
C34 H34C 0.98 .
C35 H35A 0.98 .
C35 H35B 0.98 .
C35 H35C 0.98 .
C36 C37 1.513(6) .
C36 O15 1.226(6) .
C36 O16 1.241(5) .
C37 C38 1.498(7) .
C37 C39 1.506(6) .
C37 C40 1.475(7) .
C38 H38A 0.98 .
C38 H38B 0.98 .
C38 H38C 0.98 .
C39 H39A 0.98 .
C39 H39B 0.98 .
C39 H39C 0.98 .
C40 H40A 0.98 .
C40 H40B 0.98 .
C40 H40C 0.98 .
C41 C42 1.524(6) .
C41 O17 1.236(5) .
C41 O18 1.270(6) .
C42 C43 1.503(7) .
C42 C44 1.489(6) .
C42 C45 1.513(7) .
C43 H43A 0.98 .
C43 H43B 0.98 .
C43 H43C 0.98 .
C44 H44A 0.98 .
C44 H44B 0.98 .
C44 H44C 0.98 .
C45 H45A 0.98 .
C45 H45B 0.98 .
C45 H45C 0.98 .
C46 C47 1.522(6) .
C46 O19 1.264(6) .
C46 O20 1.265(6) .
C47 C48 1.498(7) .
C47 C49 1.478(7) .
C47 C50 1.483(6) .
C48 H48A 0.98 .
C48 H48B 0.98 .
C48 H48C 0.98 .
C49 H49A 0.98 .
C49 H49B 0.98 .
C49 H49C 0.98 .
C50 H50A 0.98 .
C50 H50B 0.98 .
C50 H50C 0.98 .
C51 C52 1.513(6) .
C51 O21 1.273(5) .
C51 O22 1.239(6) .
C52 C53 1.501(6) .
C52 C54 1.495(6) .
C52 C55 1.516(6) .
C53 H53A 0.98 .
C53 H53B 0.98 .
C53 H53C 0.98 .
C54 H54A 0.98 .
C54 H54B 0.98 .
C54 H54C 0.98 .
C55 H55A 0.98 .
C55 H55B 0.98 .
C55 H55C 0.98 .
C56 C57 1.509(5) .
C56 O23 1.252(6) .
C56 O24 1.251(6) .
C57 C58 1.498(6) .
C57 C59 1.501(7) .
C57 C60 1.478(7) .
C58 H58A 0.98 .
C58 H58B 0.98 .
C58 H58C 0.98 .
C59 H59A 0.98 .
C59 H59B 0.98 .
C59 H59C 0.98 .
C60 H60A 0.98 .
C60 H60B 0.98 .
C60 H60C 0.98 .
C61 C62 1.512(6) .
C61 O25 1.260(6) .
C61 O26 1.232(6) .
C62 C63 1.474(7) .
C62 C64 1.487(7) .
C62 C65 1.493(7) .
C63 H63A 0.98 .
C63 H63B 0.98 .
C63 H63C 0.98 .
C64 H64A 0.98 .
C64 H64B 0.98 .
C64 H64C 0.98 .
C65 H65A 0.98 .
C65 H65B 0.98 .
C65 H65C 0.98 .
C66 C67 1.515(6) .
C66 O27 1.262(6) .
C66 O28 1.261(6) .
C67 C68 1.511(6) .
C67 C69 1.491(6) .
C67 C70 1.513(7) .
C68 H68A 0.98 .
C68 H68B 0.98 .
C68 H68C 0.98 .
C69 H69A 0.98 .
C69 H69B 0.98 .
C69 H69C 0.98 .
C70 H70A 0.98 .
C70 H70B 0.98 .
C70 H70C 0.98 .
C71 C72 1.524(6) .
C71 O29 1.278(6) .
C71 O30 1.229(6) .
C72 C73 1.504(6) .
C72 C74 1.499(6) .
C72 C75 1.503(6) .
C73 H73A 0.98 .
C73 H73B 0.98 .
C73 H73C 0.98 .
C74 H74A 0.98 .
C74 H74B 0.98 .
C74 H74C 0.98 .
C75 H75A 0.98 .
C75 H75B 0.98 .
C75 H75C 0.98 .
C76 C77 1.521(6) .
C76 O31 1.293(6) .
C76 O32 1.216(5) .
C77 C78 1.487(6) .
C77 C79 1.496(7) .
C77 C80 1.496(7) .
C78 H78A 0.98 .
C78 H78B 0.98 .
C78 H78C 0.98 .
C79 H79A 0.98 .
C79 H79B 0.98 .
C79 H79C 0.98 .
C80 H80A 0.98 .
C80 H80B 0.98 .
C80 H80C 0.98 .
C81 C82 1.504(6) .
C81 N1 1.358(7) .
C81 O33 1.189(7) .
C82 C83 1.507(7) .
C82 C84 1.479(7) .
C82 C85 1.496(7) .
C83 H83A 0.98 .
C83 H83B 0.98 .
C83 H83C 0.98 .
C84 H84A 0.98 .
C84 H84B 0.98 .
C84 H84C 0.98 .
C85 H85A 0.98 .
C85 H85B 0.98 .
C85 H85C 0.98 .
C86 H86A 0.99 .
C86 H86B 0.99 .
C86 C87 1.484(10) .
C86 N1 1.437(8) .
C87 H87A 0.99 .
C87 H87B 0.99 .
C87 C88 1.400(10) .
C88 H88A 0.99 .
C88 H88B 0.99 .
C88 C89 1.539(9) .
C89 H89A 0.99 .
C89 H89B 0.99 .
C89 C90 1.384(9) .
C90 H90A 0.99 .
C90 H90B 0.99 .
C90 C91 1.426(8) .
C91 H91A 0.99 .
C91 H91B 0.99 .
C91 N2 1.455(7) .
C92 H92A 0.99 .
C92 H92B 0.99 .
C92 C93 1.442(8) .
C92 N2 1.445(7) .
C93 H93A 0.99 .
C93 H93B 0.99 .
C93 C94 1.403(9) .
C94 H94A 0.99 .
C94 H94B 0.99 .
C94 C95 1.442(11) .
C95 H95A 0.99 .
C95 H95B 0.99 .
C95 C96 1.225(13) .
N3 H3 0.88 .
N3 C97 1.366(10) .
N3 C98 1.380(8) .
O34 C98 1.275(9) .
C96 H96A 0.99 .
C96 H96B 0.99 .
C96 C97 1.460(13) .
C97 H97A 0.99 .
C97 H97B 0.99 .
C98 C99 1.528(7) .
C99 C100 1.506(7) .
C99 C101 1.500(8) .
C99 C102 1.503(7) .
C100 H10D 0.98 .
C100 H10E 0.98 .
C100 H10F 0.98 .
C101 H10G 0.98 .
C101 H10H 0.98 .
C101 H10I 0.98 .
C102 H10J 0.98 .
C102 H10K 0.98 .
C102 H10L 0.98 .
Cd1 F1 2.273(3) .
Cd1 F8 2.246(3) .
Cd1 O2 2.212(4) .
Cd1 O6 2.183(4) .
Cd1 O30 2.182(4) .
Cd1 O32 2.194(4) .
Cr2 F1 1.888(3) .
Cr2 F2 1.969(3) .
Cr2 O26 1.975(4) .
Cr2 O28 1.993(4) .
Cr2 O29 1.928(4) .
Cr2 O31 1.937(4) .
Cr3 F2 1.907(3) .
Cr3 F3 1.940(3) .
Cr3 O22 1.957(4) .
Cr3 O24 1.964(3) .
Cr3 O25 1.949(4) .
Cr3 O27 1.969(4) .
Cr4 F3 1.917(3) .
Cr4 F4 1.917(2) .
Cr4 O18 1.940(3) .
Cr4 O20 1.951(4) .
Cr4 O21 1.946(4) .
Cr4 O23 1.944(3) .
Cr5 F4 1.935(3) .
Cr5 F5 1.921(3) .
Cr5 O14 1.933(4) .
Cr5 O16 1.965(4) .
Cr5 O17 1.938(4) .
Cr5 O19 1.949(3) .
Cr6 F5 1.931(3) .
Cr6 F6 1.933(3) .
Cr6 O10 1.959(4) .
Cr6 O12 1.939(4) .
Cr6 O13 1.952(4) .
Cr6 O15 1.967(4) .
Cr7 F6 1.936(3) .
Cr7 F7 1.916(3) .
Cr7 O4 1.931(4) .
Cr7 O8 1.933(4) .
Cr7 O9 1.950(4) .
Cr7 O11 1.950(4) .
Cr8 F7 1.987(3) .
Cr8 F8 1.886(3) .
Cr8 O1 1.994(4) .
Cr8 O3 1.992(4) .
Cr8 O5 1.931(4) .
Cr8 O7 1.974(4) .
N1 H1 0.88 .
N2 H2A 0.92 .
N2 H2B 0.92 .
O35 C103 1.185(9) .
C103 C104 1.453(9) .
C103 C105 1.386(9) .
C104 H10M 0.98 .
C104 H10N 0.98 .
C104 H10O 0.98 .
C105 H10P 0.98 .
C105 H10Q 0.98 .
C105 H10R 0.98 .
O36 C106 1.163(10) .
C106 C107 1.450(10) .
C106 C108 1.357(9) .
C107 H10S 0.98 .
C107 H10T 0.98 .
C107 H10U 0.98 .
C108 H10V 0.98 .
C108 H10W 0.98 .
C108 H10$ 0.98 .
O37 C109 1.159(10) .
C109 C110 1.453(10) .
C109 C111 1.368(11) .
C110 H11D 0.98 .
C110 H11E 0.98 .
C110 H11F 0.98 .
C111 H11G 0.98 .
C111 H11H 0.98 .
C111 H11J 0.98 .
O39 O39 1.67(3) 3_766
